data_4303456
loop_
_publ_author_name
'Fabrizia Fabrizi de Biani'
'Gabriele Manca'
'Lorella Marchetti'
'Piero Leoni'
'Samantha Bruzzone'
'Carla Guidotti'
'Andrea Atrei'
'Alberto Albinati'
'Silvia Rizzato'

_publ_contact_author_address
;     
 Dipartimento di Chimica, Universita di Siena, 
 Via A. Moro, I-53100 Siena, Italy
;
_publ_contact_author_email fabrizi@unisi.it
_publ_contact_author_name 'Fabrizia Fabrizi de Biani'
_publ_section_title
;
Experimental and TDDFT Characterization of the Light-Induced
Cluster-to-Iron Charge Transfer in the (Ferrocenylethynyl)-Substituted
Trinuclear Platinum Derivative [Pt3(\m-PBut2)3(CO)2(C\\tbC-Fc)]+
;
_journal_name_full 'Inorganic Chemistry'
_journal_page_first 10126
_journal_page_last 10137
_journal_paper_doi 10.1021/ic901046f
_journal_volume 48
_journal_year 2009
_chemical_formula_sum 'C38 H63 Fe O2 P3 Pt3'
_chemical_formula_weight 1285.91
_chemical_name_common '[Pt3(mu-PBut2)4(CO)2(ethynil-Fc)]'
_space_group_IT_number 2
_symmetry_cell_setting triclinic
_symmetry_space_group_name_Hall '-P 1'
_symmetry_space_group_name_H-M 'P -1'
_atom_sites_solution_hydrogens geom
_atom_sites_solution_primary direct
_atom_sites_solution_secondary difmap
_audit_creation_method SHELXL-97
_cell_angle_alpha 73.148(7)
_cell_angle_beta 88.767(8)
_cell_angle_gamma 88.162(7)
_cell_formula_units_Z 4
_cell_length_a 11.980(4)
_cell_length_b 15.807(5)
_cell_length_c 24.040(8)
_cell_measurement_reflns_used 1009
_cell_measurement_temperature 293(2)
_cell_measurement_theta_max 24.0
_cell_measurement_theta_min 2.4
_cell_volume 4354(2)
_computing_cell_refinement 'SAINTPLUS  (Bruker AXS, 1999)'
_computing_data_collection 'SMART      (Bruker AXS, 2001)'
_computing_data_reduction 'SAINTPLUS  (Bruker AXS, 1999)'
_computing_molecular_graphics 'ORTEP for Windows v1.074 (L.J. Farrugia 1997)'
_computing_publication_material 'WinGX v1.64.05(L.J. Farrugia,J. Appl. Cryst.,1999,32, 837)'
_computing_structure_refinement 'SHELXL-97 (Sheldrick, 1997)'
_computing_structure_solution 'SHELXS-97 (Sheldrick, 1990)'
_diffrn_ambient_temperature 293(2)
_diffrn_measured_fraction_theta_full 0.988
_diffrn_measured_fraction_theta_max 0.988
_diffrn_measurement_device_type 'Bruker APEX CCD'
_diffrn_measurement_method 'phi and omega scans'
_diffrn_radiation_monochromator graphite
_diffrn_radiation_source 'fine-focus sealed tube'
_diffrn_radiation_type MoK\a
_diffrn_radiation_wavelength 0.71073
_diffrn_reflns_av_R_equivalents 0.1415
_diffrn_reflns_av_sigmaI/netI 0.1747
_diffrn_reflns_limit_h_max 14
_diffrn_reflns_limit_h_min -14
_diffrn_reflns_limit_k_max 19
_diffrn_reflns_limit_k_min -18
_diffrn_reflns_limit_l_max 29
_diffrn_reflns_limit_l_min 0
_diffrn_reflns_number 39000
_diffrn_reflns_theta_full 26.10
_diffrn_reflns_theta_max 26.10
_diffrn_reflns_theta_min 0.89
_exptl_absorpt_coefficient_mu 10.074
_exptl_absorpt_correction_T_max 1.0621
_exptl_absorpt_correction_T_min 0.6130
_exptl_absorpt_correction_type refdelf
_exptl_absorpt_process_details
;
Parkin S,Moezzi B & Hope H, (1995) J. Appl. Cryst. 28, 53-56
Cubic fit to sin(theta)/lambda - 24 parameters
;
_exptl_crystal_colour red
_exptl_crystal_density_diffrn 1.962
_exptl_crystal_density_method 'not measured'
_exptl_crystal_description irregular
_exptl_crystal_F_000 2448
_exptl_crystal_size_max 0.4
_exptl_crystal_size_mid 0.4
_exptl_crystal_size_min 0.3
_refine_diff_density_max 3.656
_refine_diff_density_min -3.239
_refine_diff_density_rms 0.408
_refine_ls_extinction_method none
_refine_ls_goodness_of_fit_ref 0.935
_refine_ls_hydrogen_treatment constr
_refine_ls_matrix_type full
_refine_ls_number_parameters 447
_refine_ls_number_reflns 17067
_refine_ls_number_restraints 12
_refine_ls_restrained_S_all 0.935
_refine_ls_R_factor_all 0.1404
_refine_ls_R_factor_gt 0.0794
_refine_ls_shift/su_max 0.009
_refine_ls_shift/su_mean 0.001
_refine_ls_structure_factor_coef Fsqd
_refine_ls_weighting_details 'calc w=1/[\s^2^(Fo^2^)+(0.0996P)^2^+0.0000P] where P=(Fo^2^+2Fc^2^)/3'
_refine_ls_weighting_scheme calc
_refine_ls_wR_factor_gt 0.1776
_refine_ls_wR_factor_ref 0.1987
_reflns_number_gt 9720
_reflns_number_total 17067
_reflns_threshold_expression >2sigma(I)
_cod_data_source_file ic901046f_si_002.cif
_cod_data_source_block pasq38xab
_cod_depositor_comments
;
The following automatic conversions were performed:
'_symmetry_cell_setting' value 'Triclinic' changed to 'triclinic'
according to '/home/saulius/struct/CIF-dictionaries/cif_core.dic'
dictionary named 'cif_core.dic' version 2.4.1 from 2010-06-29.

Automatic conversion script
Id: cif_fix_enum 1527 2010-12-29 10:47:43Z saulius 
;
_cod_database_code 4303456
_compound_number 1
_exptl_absorpt_factor_mur 0.201
_exptl_absorpt_correction_t_ave 0.8052
_exptl_absorpt_rmerge_before 0.1530
_exptl_absorpt_rmerge_after 0.1415

loop_
_symmetry_equiv_pos_as_xyz
'x, y, z'
'-x, -y, -z'

loop_
_atom_site_label
_atom_site_type_symbol
_atom_site_fract_x
_atom_site_fract_y
_atom_site_fract_z
_atom_site_U_iso_or_equiv
_atom_site_adp_type
_atom_site_occupancy
_atom_site_symmetry_multiplicity
_atom_site_calc_flag
_atom_site_refinement_flags
_atom_site_disorder_assembly
_atom_site_disorder_group
Pt1 Pt 0.62420(7) 0.66135(5) 0.60542(3) 0.01690(19) Uani 1 1 d . . .
Pt2 Pt 0.66941(6) 0.76961(5) 0.49083(3) 0.01515(19) Uani 1 1 d . . .
Pt3 Pt 0.85710(7) 0.65949(5) 0.58345(3) 0.01628(19) Uani 1 1 d . . .
Pt4 Pt 0.07831(7) 0.83228(5) 0.88906(3) 0.01720(19) Uani 1 1 d . . .
Pt5 Pt 0.31019(7) 0.83675(5) 0.91364(3) 0.01784(19) Uani 1 1 d . . .
Pt6 Pt 0.12854(6) 0.73337(5) 1.00654(3) 0.01567(19) Uani 1 1 d . . .
P1 P 0.5014(4) 0.7378(3) 0.5370(2) 0.0142(11) Uani 1 1 d . . .
P2 P 0.8609(4) 0.7490(4) 0.4893(2) 0.0153(11) Uani 1 1 d U . .
P3 P 0.7624(4) 0.5940(3) 0.6678(2) 0.0158(11) Uani 1 1 d . . .
P4 P 0.2185(4) 0.8982(4) 0.8284(2) 0.0183(12) Uani 1 1 d . . .
P5 P 0.3193(4) 0.7483(3) 1.00917(19) 0.0131(11) Uani 1 1 d U . .
P6 P -0.0401(4) 0.7597(3) 0.9607(2) 0.0139(11) Uani 1 1 d . . .
O1 O 1.0955(15) 0.6060(11) 0.6130(7) 0.045(4) Uiso 1 1 d . . .
O2 O 0.6135(14) 0.8908(11) 0.3746(7) 0.041(4) Uiso 1 1 d . . .
O3 O 0.0724(15) 0.6224(12) 1.1284(7) 0.047(5) Uiso 1 1 d . . .
O4 O 0.5378(15) 0.8993(11) 0.8816(7) 0.044(4) Uiso 1 1 d . . .
C1C C 1.004(2) 0.6288(16) 0.5994(10) 0.037(6) Uiso 1 1 d . . .
C2C C 0.6380(18) 0.8476(14) 0.4190(9) 0.025(5) Uiso 1 1 d . . .
C3C C 0.0958(18) 0.6622(14) 1.0806(9) 0.024(5) Uiso 1 1 d . . .
C4C C 0.446(2) 0.8619(16) 0.9020(10) 0.036(6) Uiso 1 1 d . . .
Fe1 Fe 0.2958(3) 0.4298(2) 0.77469(13) 0.0260(7) Uani 1 1 d . . .
Fe2 Fe -0.2572(3) 1.0554(2) 0.72265(13) 0.0249(7) Uani 1 1 d . . .
C101 C 0.5051(18) 0.6176(14) 0.6649(9) 0.024(5) Uiso 1 1 d . . .
C102 C 0.4415(18) 0.5875(14) 0.7024(9) 0.023(5) Uiso 1 1 d . . .
C110 C 0.3601(18) 0.5532(14) 0.7511(9) 0.023(5) Uiso 1 1 d . . .
C111 C 0.240(2) 0.5585(15) 0.7511(10) 0.032(6) Uiso 1 1 d . . .
H111 H 0.1960 0.5860 0.7193 0.041 Uiso 1 1 calc R . .
C112 C 0.203(2) 0.5164(15) 0.8055(9) 0.029(5) Uiso 1 1 d . . .
H112 H 0.1283 0.5084 0.8162 0.038 Uiso 1 1 calc R . .
C113 C 0.2921(17) 0.4870(13) 0.8430(9) 0.022(5) Uiso 1 1 d . . .
H113 H 0.2868 0.4596 0.8827 0.029 Uiso 1 1 calc R . .
C114 C 0.3913(19) 0.5057(14) 0.8104(9) 0.028(5) Uiso 1 1 d . . .
H114 H 0.4635 0.4907 0.8240 0.037 Uiso 1 1 calc R . .
C115 C 0.334(2) 0.3750(16) 0.7092(10) 0.037(6) Uiso 1 1 d . . .
H115 H 0.3674 0.4045 0.6740 0.048 Uiso 1 1 calc R . .
C116 C 0.220(2) 0.3693(17) 0.7206(11) 0.043(7) Uiso 1 1 d . . .
H116 H 0.1634 0.3944 0.6944 0.056 Uiso 1 1 calc R . .
C117 C 0.204(2) 0.3182(17) 0.7798(11) 0.041(6) Uiso 1 1 d . . .
H117 H 0.1358 0.3028 0.7983 0.054 Uiso 1 1 calc R . .
C118 C 0.312(2) 0.2942(17) 0.8063(11) 0.043(6) Uiso 1 1 d . . .
H118 H 0.3266 0.2635 0.8448 0.056 Uiso 1 1 calc R . .
C119 C 0.391(2) 0.3270(15) 0.7616(10) 0.034(6) Uiso 1 1 d . . .
H119 H 0.4679 0.3190 0.7652 0.044 Uiso 1 1 calc R . .
C201 C -0.0335(17) 0.8754(13) 0.8275(8) 0.020(5) Uiso 1 1 d . . .
C202 C -0.1041(17) 0.9001(13) 0.7914(8) 0.020(5) Uiso 1 1 d . . .
C210 C -0.1791(18) 0.9337(14) 0.7435(9) 0.022(5) Uiso 1 1 d . . .
C211 C -0.1489(19) 0.9797(14) 0.6850(9) 0.029(5) Uiso 1 1 d . . .
H211 H -0.0765 0.9916 0.6707 0.037 Uiso 1 1 calc R . .
C212 C -0.2473(19) 1.0040(15) 0.6526(10) 0.030(5) Uiso 1 1 d . . .
H212 H -0.2511 1.0373 0.6138 0.040 Uiso 1 1 calc R . .
C213 C -0.3409(19) 0.9689(14) 0.6895(9) 0.028(5) Uiso 1 1 d . . .
H213 H -0.4152 0.9742 0.6782 0.036 Uiso 1 1 calc R . .
C214 C -0.301(2) 0.9250(16) 0.7457(10) 0.035(6) Uiso 1 1 d . . .
H214 H -0.3442 0.8962 0.7780 0.046 Uiso 1 1 calc R . .
C215 C -0.225(2) 1.1087(15) 0.7877(10) 0.034(6) Uiso 1 1 d . . .
H215 H -0.1917 1.0801 0.8230 0.044 Uiso 1 1 calc R . .
C216 C -0.168(2) 1.1553(17) 0.7368(11) 0.044(7) Uiso 1 1 d . . .
H216 H -0.0908 1.1611 0.7318 0.057 Uiso 1 1 calc R . .
C217 C -0.247(2) 1.190(2) 0.6968(13) 0.056(8) Uiso 1 1 d . . .
H217 H -0.2322 1.2273 0.6598 0.073 Uiso 1 1 calc R . .
C218 C -0.349(3) 1.165(2) 0.7163(13) 0.062(9) Uiso 1 1 d . . .
H218 H -0.4143 1.1787 0.6948 0.080 Uiso 1 1 calc R . .
C219 C -0.342(2) 1.1119(17) 0.7769(11) 0.043(6) Uiso 1 1 d . . .
H219 H -0.3994 1.0866 0.8023 0.055 Uiso 1 1 calc R . .
C1 C 0.4133(16) 0.6676(13) 0.5028(8) 0.017(4) Uiso 1 1 d . . .
C2 C 0.345(2) 0.6044(18) 0.5499(11) 0.049(7) Uiso 1 1 d . . .
H2A H 0.2708 0.6281 0.5506 0.074 Uiso 1 1 calc R . .
H2B H 0.3793 0.5967 0.5870 0.074 Uiso 1 1 calc R . .
H2C H 0.3432 0.5483 0.5421 0.074 Uiso 1 1 calc R . .
C3 C 0.334(2) 0.7255(16) 0.4559(10) 0.040(6) Uiso 1 1 d . . .
H3A H 0.2966 0.6887 0.4371 0.060 Uiso 1 1 calc R . .
H3B H 0.3763 0.7685 0.4276 0.060 Uiso 1 1 calc R . .
H3C H 0.2793 0.7553 0.4740 0.060 Uiso 1 1 calc R . .
C4 C 0.5005(19) 0.6191(15) 0.4724(9) 0.032(5) Uiso 1 1 d . . .
H4A H 0.5622 0.5972 0.4979 0.048 Uiso 1 1 calc R . .
H4B H 0.5269 0.6599 0.4371 0.048 Uiso 1 1 calc R . .
H4C H 0.4658 0.5707 0.4637 0.048 Uiso 1 1 calc R . .
C5 C 0.4207(17) 0.8314(13) 0.5559(8) 0.017(4) Uiso 1 1 d . . .
C6 C 0.3161(19) 0.7973(15) 0.5923(10) 0.033(6) Uiso 1 1 d . . .
H6A H 0.3378 0.7592 0.6296 0.050 Uiso 1 1 calc R . .
H6B H 0.2727 0.7650 0.5727 0.050 Uiso 1 1 calc R . .
H6C H 0.2723 0.8465 0.5975 0.050 Uiso 1 1 calc R . .
C7 C 0.389(2) 0.9053(15) 0.4994(9) 0.032(6) Uiso 1 1 d . . .
H7A H 0.3347 0.8837 0.4785 0.048 Uiso 1 1 calc R . .
H7B H 0.4546 0.9219 0.4755 0.048 Uiso 1 1 calc R . .
H7C H 0.3584 0.9559 0.5094 0.048 Uiso 1 1 calc R . .
C8 C 0.5012(18) 0.8665(14) 0.5913(9) 0.026(5) Uiso 1 1 d . . .
H8A H 0.4680 0.9174 0.6000 0.039 Uiso 1 1 calc R . .
H8B H 0.5692 0.8827 0.5695 0.039 Uiso 1 1 calc R . .
H8C H 0.5174 0.8215 0.6269 0.039 Uiso 1 1 calc R . .
C9 C 0.7655(18) 0.4698(14) 0.6902(9) 0.025(5) Uiso 1 1 d . . .
C10 C 0.6931(18) 0.4306(14) 0.7449(8) 0.024(5) Uiso 1 1 d . . .
H10A H 0.7024 0.3674 0.7570 0.036 Uiso 1 1 calc R . .
H10B H 0.6160 0.4464 0.7362 0.036 Uiso 1 1 calc R . .
H10C H 0.7157 0.4537 0.7756 0.036 Uiso 1 1 calc R . .
C11 C 0.8808(18) 0.4300(15) 0.6989(9) 0.029(5) Uiso 1 1 d . . .
H11A H 0.9068 0.4298 0.7365 0.044 Uiso 1 1 calc R . .
H11B H 0.9298 0.4642 0.6694 0.044 Uiso 1 1 calc R . .
H11C H 0.8801 0.3704 0.6966 0.044 Uiso 1 1 calc R . .
C12 C 0.714(2) 0.4426(16) 0.6397(10) 0.034(6) Uiso 1 1 d . . .
H12A H 0.7479 0.4753 0.6036 0.051 Uiso 1 1 calc R . .
H12B H 0.6352 0.4550 0.6386 0.051 Uiso 1 1 calc R . .
H12C H 0.7278 0.3804 0.6454 0.051 Uiso 1 1 calc R . .
C13 C 0.7907(18) 0.6425(14) 0.7281(9) 0.025(5) Uiso 1 1 d . . .
C14 C 0.690(2) 0.6365(16) 0.7704(10) 0.036(6) Uiso 1 1 d . . .
H14A H 0.6960 0.6800 0.7908 0.054 Uiso 1 1 calc R . .
H14B H 0.6893 0.5786 0.7978 0.054 Uiso 1 1 calc R . .
H14C H 0.6219 0.6471 0.7488 0.054 Uiso 1 1 calc R . .
C15 C 0.8980(19) 0.6018(15) 0.7613(9) 0.031(5) Uiso 1 1 d . . .
H15A H 0.9598 0.6391 0.7461 0.046 Uiso 1 1 calc R . .
H15B H 0.9130 0.5442 0.7565 0.046 Uiso 1 1 calc R . .
H15C H 0.8878 0.5966 0.8019 0.046 Uiso 1 1 calc R . .
C16 C 0.809(2) 0.7411(15) 0.6985(10) 0.034(6) Uiso 1 1 d . . .
H16A H 0.7913 0.7743 0.7253 0.051 Uiso 1 1 calc R . .
H16B H 0.7622 0.7611 0.6651 0.051 Uiso 1 1 calc R . .
H16C H 0.8861 0.7494 0.6864 0.051 Uiso 1 1 calc R . .
C17 C 0.9306(15) 0.8557(12) 0.4791(7) 0.012(4) Uiso 1 1 d . . .
C18 C 1.0530(18) 0.8456(15) 0.4786(10) 0.031(5) Uiso 1 1 d . . .
H18A H 1.0760 0.8189 0.4490 0.046 Uiso 1 1 calc R . .
H18B H 1.0773 0.8087 0.5158 0.046 Uiso 1 1 calc R . .
H18C H 1.0856 0.9026 0.4708 0.046 Uiso 1 1 calc R . .
C19 C 0.8958(17) 0.9304(13) 0.4263(8) 0.022(5) Uiso 1 1 d . . .
H19A H 0.9300 0.9839 0.4274 0.033 Uiso 1 1 calc R . .
H19B H 0.8160 0.9384 0.4266 0.033 Uiso 1 1 calc R . .
H19C H 0.9192 0.9160 0.3916 0.033 Uiso 1 1 calc R . .
C20 C 0.8971(19) 0.8840(15) 0.5341(9) 0.028(5) Uiso 1 1 d . . .
H20A H 0.9321 0.8444 0.5676 0.042 Uiso 1 1 calc R . .
H20B H 0.8174 0.8821 0.5393 0.042 Uiso 1 1 calc R . .
H20C H 0.9210 0.9431 0.5294 0.042 Uiso 1 1 calc R . .
C21 C 0.9115(17) 0.6864(13) 0.4368(8) 0.019(4) Uiso 1 1 d . . .
C22 C 1.027(2) 0.6450(16) 0.4537(10) 0.036(6) Uiso 1 1 d . . .
H22A H 1.0262 0.6101 0.4937 0.054 Uiso 1 1 calc R . .
H22B H 1.0806 0.6910 0.4486 0.054 Uiso 1 1 calc R . .
H22C H 1.0485 0.6081 0.4296 0.054 Uiso 1 1 calc R . .
C23 C 0.9173(19) 0.7462(14) 0.3742(9) 0.028(5) Uiso 1 1 d . . .
H23A H 0.9172 0.7107 0.3479 0.042 Uiso 1 1 calc R . .
H23B H 0.9846 0.7793 0.3685 0.042 Uiso 1 1 calc R . .
H23C H 0.8538 0.7863 0.3669 0.042 Uiso 1 1 calc R . .
C24 C 0.8296(19) 0.6141(15) 0.4429(9) 0.031(5) Uiso 1 1 d . . .
H24A H 0.8493 0.5811 0.4162 0.046 Uiso 1 1 calc R . .
H24B H 0.7558 0.6397 0.4346 0.046 Uiso 1 1 calc R . .
H24C H 0.8312 0.5754 0.4819 0.046 Uiso 1 1 calc R . .
C25 C 0.2597(17) 0.8451(13) 0.7694(8) 0.019(4) Uiso 1 1 d . . .
C26 C 0.169(3) 0.854(2) 0.7266(14) 0.072(10) Uiso 1 1 d . . .
H26A H 0.1992 0.8420 0.6922 0.108 Uiso 1 1 calc R . .
H26B H 0.1381 0.9133 0.7166 0.108 Uiso 1 1 calc R . .
H26C H 0.1118 0.8130 0.7433 0.108 Uiso 1 1 calc R . .
C27 C 0.277(2) 0.7492(18) 0.8003(12) 0.056(8) Uiso 1 1 d . . .
H27A H 0.2060 0.7237 0.8139 0.084 Uiso 1 1 calc R . .
H27B H 0.3248 0.7425 0.8329 0.084 Uiso 1 1 calc R . .
H27C H 0.3105 0.7198 0.7742 0.084 Uiso 1 1 calc R . .
C28 C 0.368(2) 0.8824(18) 0.7398(12) 0.051(7) Uiso 1 1 d . . .
H28A H 0.4119 0.9017 0.7665 0.076 Uiso 1 1 calc R . .
H28B H 0.3515 0.9316 0.7065 0.076 Uiso 1 1 calc R . .
H28C H 0.4089 0.8374 0.7277 0.076 Uiso 1 1 calc R . .
C29 C 0.211(2) 1.0242(15) 0.8031(10) 0.032(6) Uiso 1 1 d . . .
C30 C 0.147(3) 1.058(2) 0.7482(13) 0.066(9) Uiso 1 1 d . . .
H30A H 0.0848 1.0204 0.7492 0.099 Uiso 1 1 calc R . .
H30B H 0.1946 1.0578 0.7156 0.099 Uiso 1 1 calc R . .
H30C H 0.1196 1.1170 0.7444 0.099 Uiso 1 1 calc R . .
C31 C 0.333(2) 1.0609(17) 0.7918(11) 0.046(7) Uiso 1 1 d . . .
H31A H 0.3344 1.1085 0.7564 0.068 Uiso 1 1 calc R . .
H31B H 0.3839 1.0145 0.7887 0.068 Uiso 1 1 calc R . .
H31C H 0.3539 1.0821 0.8236 0.068 Uiso 1 1 calc R . .
C32 C 0.161(2) 1.0486(19) 0.8534(12) 0.053(8) Uiso 1 1 d . . .
H32A H 0.1717 1.1103 0.8485 0.080 Uiso 1 1 calc R . .
H32B H 0.1969 1.0142 0.8884 0.080 Uiso 1 1 calc R . .
H32C H 0.0828 1.0370 0.8560 0.080 Uiso 1 1 calc R . .
C33 C -0.1073(17) 0.6622(14) 0.9505(8) 0.021(5) Uiso 1 1 d . . .
C34 C -0.195(2) 0.6867(16) 0.9027(10) 0.038(6) Uiso 1 1 d . . .
H34A H -0.2123 0.6351 0.8913 0.056 Uiso 1 1 calc R . .
H34B H -0.1672 0.7313 0.8697 0.056 Uiso 1 1 calc R . .
H34C H -0.2621 0.7088 0.9172 0.056 Uiso 1 1 calc R . .
C35 C -0.1574(19) 0.6001(15) 1.0067(9) 0.029(5) Uiso 1 1 d . . .
H35A H -0.2291 0.6233 1.0146 0.044 Uiso 1 1 calc R . .
H35B H -0.1086 0.5958 1.0386 0.044 Uiso 1 1 calc R . .
H35C H -0.1658 0.5424 1.0018 0.044 Uiso 1 1 calc R . .
C36 C -0.0100(19) 0.6095(15) 0.9297(9) 0.033(6) Uiso 1 1 d . . .
H36A H 0.0540 0.6060 0.9537 0.049 Uiso 1 1 calc R . .
H36B H 0.0093 0.6392 0.8901 0.049 Uiso 1 1 calc R . .
H36C H -0.0336 0.5509 0.9327 0.049 Uiso 1 1 calc R . .
C37 C -0.1371(17) 0.8321(13) 0.9892(8) 0.018(4) Uiso 1 1 d . . .
C38 C -0.2394(18) 0.8649(15) 0.9504(9) 0.030(5) Uiso 1 1 d . . .
H38A H -0.2746 0.9143 0.9602 0.044 Uiso 1 1 calc R . .
H38B H -0.2914 0.8181 0.9565 0.044 Uiso 1 1 calc R . .
H38C H -0.2159 0.8830 0.9104 0.044 Uiso 1 1 calc R . .
C39 C -0.071(2) 0.9131(15) 0.9898(10) 0.036(6) Uiso 1 1 d . . .
H39A H -0.1219 0.9623 0.9872 0.053 Uiso 1 1 calc R . .
H39B H -0.0202 0.9274 0.9573 0.053 Uiso 1 1 calc R . .
H39C H -0.0302 0.9005 1.0253 0.053 Uiso 1 1 calc R . .
C40 C -0.1743(18) 0.7872(14) 1.0520(9) 0.026(5) Uiso 1 1 d . . .
H40A H -0.1124 0.7829 1.0775 0.039 Uiso 1 1 calc R . .
H40B H -0.1997 0.7291 1.0550 0.039 Uiso 1 1 calc R . .
H40C H -0.2339 0.8216 1.0628 0.039 Uiso 1 1 calc R . .
C41 C 0.4000(17) 0.6402(13) 1.0151(8) 0.018(4) Uiso 1 1 d . . .
C42 C 0.3726(18) 0.6153(14) 0.9604(8) 0.026(5) Uiso 1 1 d . . .
H42A H 0.4131 0.6520 0.9279 0.038 Uiso 1 1 calc R . .
H42B H 0.2939 0.6239 0.9533 0.038 Uiso 1 1 calc R . .
H42C H 0.3934 0.5544 0.9655 0.038 Uiso 1 1 calc R . .
C43 C 0.5232(17) 0.6517(14) 1.0184(9) 0.026(5) Uiso 1 1 d . . .
H43A H 0.5631 0.6089 1.0038 0.038 Uiso 1 1 calc R . .
H43B H 0.5431 0.6435 1.0581 0.038 Uiso 1 1 calc R . .
H43C H 0.5422 0.7102 0.9955 0.038 Uiso 1 1 calc R . .
C44 C 0.3610(18) 0.5683(14) 1.0696(9) 0.027(5) Uiso 1 1 d . . .
H44A H 0.3905 0.5117 1.0683 0.041 Uiso 1 1 calc R . .
H44B H 0.2809 0.5675 1.0707 0.041 Uiso 1 1 calc R . .
H44C H 0.3874 0.5808 1.1037 0.041 Uiso 1 1 calc R . .
C45 C 0.3654(17) 0.8067(13) 1.0617(8) 0.020(4) Uiso 1 1 d . . .
C46 C 0.368(2) 0.7481(15) 1.1221(9) 0.034(6) Uiso 1 1 d . . .
H46A H 0.4090 0.7756 1.1458 0.051 Uiso 1 1 calc R . .
H46B H 0.4041 0.6927 1.1227 0.051 Uiso 1 1 calc R . .
H46C H 0.2932 0.7381 1.1370 0.051 Uiso 1 1 calc R . .
C47 C 0.280(2) 0.8833(15) 1.0565(10) 0.035(6) Uiso 1 1 d . . .
H47A H 0.2072 0.8598 1.0684 0.052 Uiso 1 1 calc R . .
H47B H 0.2769 0.9196 1.0168 0.052 Uiso 1 1 calc R . .
H47C H 0.3013 0.9183 1.0809 0.052 Uiso 1 1 calc R . .
C48 C 0.4821(19) 0.8490(15) 1.0457(9) 0.031(5) Uiso 1 1 d . . .
H48A H 0.5079 0.8688 1.0772 0.046 Uiso 1 1 calc R . .
H48B H 0.4759 0.8985 1.0114 0.046 Uiso 1 1 calc R . .
H48C H 0.5343 0.8059 1.0385 0.046 Uiso 1 1 calc R . .

loop_
_atom_site_aniso_label
_atom_site_aniso_U_11
_atom_site_aniso_U_22
_atom_site_aniso_U_33
_atom_site_aniso_U_23
_atom_site_aniso_U_13
_atom_site_aniso_U_12
Pt1 0.0195(4) 0.0140(4) 0.0169(4) -0.0036(3) -0.0051(3) -0.0005(3)
Pt2 0.0136(4) 0.0167(4) 0.0150(4) -0.0042(3) 0.0008(3) -0.0017(3)
Pt3 0.0179(4) 0.0173(4) 0.0146(4) -0.0060(3) 0.0003(3) -0.0009(3)
Pt4 0.0191(4) 0.0163(4) 0.0159(4) -0.0042(3) 0.0034(3) -0.0010(3)
Pt5 0.0162(4) 0.0185(4) 0.0181(4) -0.0045(3) 0.0011(3) 0.0012(3)
Pt6 0.0143(4) 0.0165(4) 0.0158(4) -0.0042(3) -0.0008(3) 0.0012(3)
P1 0.015(3) 0.016(3) 0.012(2) -0.004(2) 0.001(2) -0.002(2)
P2 0.011(2) 0.025(3) 0.022(3) -0.007(2) -0.0006(19) -0.006(2)
P3 0.021(3) 0.014(3) 0.012(2) -0.003(2) 0.001(2) 0.000(2)
P4 0.014(3) 0.024(3) 0.017(3) -0.005(2) 0.002(2) 0.000(2)
P5 0.025(3) 0.011(2) 0.003(2) -0.0028(18) 0.0003(19) 0.008(2)
P6 0.005(2) 0.015(3) 0.020(3) -0.004(2) 0.003(2) 0.000(2)
Fe1 0.0272(19) 0.0256(18) 0.0255(16) -0.0069(13) 0.0015(14) -0.0099(14)
Fe2 0.0307(19) 0.0203(17) 0.0239(16) -0.0066(13) -0.0054(14) 0.0029(14)

loop_
_atom_type_symbol
_atom_type_description
_atom_type_scat_dispersion_real
_atom_type_scat_dispersion_imag
_atom_type_scat_source
C C 0.0033 0.0016 'International Tables Vol C Tables 4.2.6.8 and 6.1.1.4'
H H 0.0000 0.0000 'International Tables Vol C Tables 4.2.6.8 and 6.1.1.4'
Fe Fe 0.3463 0.8444 'International Tables Vol C Tables 4.2.6.8 and 6.1.1.4'
O O 0.0106 0.0060 'International Tables Vol C Tables 4.2.6.8 and 6.1.1.4'
P P 0.1023 0.0942 'International Tables Vol C Tables 4.2.6.8 and 6.1.1.4'
Pt Pt -1.7033 8.3905 'International Tables Vol C Tables 4.2.6.8 and 6.1.1.4'

loop_
_geom_angle_atom_site_label_1
_geom_angle_atom_site_label_2
_geom_angle_atom_site_label_3
_geom_angle
_geom_angle_site_symmetry_1
_geom_angle_site_symmetry_3
_geom_angle_publ_flag
C101 Pt1 P1 93.5(6) . . ?
C101 Pt1 P3 92.6(6) . . ?
P1 Pt1 P3 173.61(18) . . ?
C101 Pt1 Pt3 144.4(6) . . ?
P1 Pt1 Pt3 122.07(13) . . ?
P3 Pt1 Pt3 51.83(13) . . ?
C101 Pt1 Pt2 144.8(6) . . ?
P1 Pt1 Pt2 51.39(13) . . ?
P3 Pt1 Pt2 122.41(13) . . ?
Pt3 Pt1 Pt2 70.69(3) . . ?
C2C Pt2 P1 105.7(7) . . ?
C2C Pt2 P2 104.1(7) . . ?
P1 Pt2 P2 150.10(18) . . ?
C2C Pt2 Pt1 156.9(7) . . ?
P1 Pt2 Pt1 51.32(12) . . ?
P2 Pt2 Pt1 98.88(13) . . ?
C2C Pt2 Pt3 148.5(7) . . ?
P1 Pt2 Pt3 105.79(13) . . ?
P2 Pt2 Pt3 44.41(12) . . ?
Pt1 Pt2 Pt3 54.48(3) . . ?
C1C Pt3 P3 105.1(8) . . ?
C1C Pt3 P2 103.9(8) . . ?
P3 Pt3 P2 150.99(18) . . ?
C1C Pt3 Pt1 156.6(7) . . ?
P3 Pt3 Pt1 51.56(13) . . ?
P2 Pt3 Pt1 99.52(12) . . ?
C1C Pt3 Pt2 148.6(7) . . ?
P3 Pt3 Pt2 106.30(14) . . ?
P2 Pt3 Pt2 44.71(12) . . ?
Pt1 Pt3 Pt2 54.82(3) . . ?
C201 Pt4 P6 97.5(6) . . ?
C201 Pt4 P4 91.7(6) . . ?
P6 Pt4 P4 170.75(19) . . ?
C201 Pt4 Pt5 143.1(6) . . ?
P6 Pt4 Pt5 119.39(13) . . ?
P4 Pt4 Pt5 51.36(13) . . ?
C201 Pt4 Pt6 148.8(6) . . ?
P6 Pt4 Pt6 51.31(13) . . ?
P4 Pt4 Pt6 119.45(14) . . ?
Pt5 Pt4 Pt6 68.12(3) . . ?
C4C Pt5 P4 107.7(8) . . ?
C4C Pt5 P5 99.3(8) . . ?
P4 Pt5 P5 152.79(19) . . ?
C4C Pt5 Pt4 158.7(8) . . ?
P4 Pt5 Pt4 50.93(13) . . ?
P5 Pt5 Pt4 102.05(14) . . ?
C4C Pt5 Pt6 145.2(8) . . ?
P4 Pt5 Pt6 107.00(14) . . ?
P5 Pt5 Pt6 45.99(14) . . ?
Pt4 Pt5 Pt6 56.09(3) . . ?
C3C Pt6 P6 104.5(7) . . ?
C3C Pt6 P5 102.8(7) . . ?
P6 Pt6 P5 152.69(16) . . ?
C3C Pt6 Pt4 155.2(7) . . ?
P6 Pt6 Pt4 50.69(12) . . ?
P5 Pt6 Pt4 102.01(11) . . ?
C3C Pt6 Pt5 149.0(7) . . ?
P6 Pt6 Pt5 106.45(12) . . ?
P5 Pt6 Pt5 46.24(11) . . ?
Pt4 Pt6 Pt5 55.79(3) . . ?
C1 P1 C5 114.4(9) . . ?
C1 P1 Pt1 115.6(6) . . ?
C5 P1 Pt1 115.0(6) . . ?
C1 P1 Pt2 112.0(6) . . ?
C5 P1 Pt2 117.5(6) . . ?
Pt1 P1 Pt2 77.29(16) . . ?
C17 P2 C21 113.8(9) . . ?
C17 P2 Pt3 114.5(6) . . ?
C21 P2 Pt3 111.8(6) . . ?
C17 P2 Pt2 110.2(6) . . ?
C21 P2 Pt2 113.5(7) . . ?
Pt3 P2 Pt2 90.88(17) . . ?
C13 P3 C9 114.1(9) . . ?
C13 P3 Pt1 116.5(7) . . ?
C9 P3 Pt1 115.7(7) . . ?
C13 P3 Pt3 113.7(7) . . ?
C9 P3 Pt3 115.2(7) . . ?
Pt1 P3 Pt3 76.61(15) . . ?
C25 P4 C29 114.5(9) . . ?
C25 P4 Pt4 115.5(7) . . ?
C29 P4 Pt4 115.6(8) . . ?
C25 P4 Pt5 113.2(6) . . ?
C29 P4 Pt5 115.4(7) . . ?
Pt4 P4 Pt5 77.71(16) . . ?
C45 P5 C41 113.6(9) . . ?
C45 P5 Pt6 114.6(7) . . ?
C41 P5 Pt6 112.5(6) . . ?
C45 P5 Pt5 114.3(6) . . ?
C41 P5 Pt5 111.5(6) . . ?
Pt6 P5 Pt5 87.77(17) . . ?
C33 P6 C37 113.4(9) . . ?
C33 P6 Pt4 116.7(7) . . ?
C37 P6 Pt4 115.0(6) . . ?
C33 P6 Pt6 115.8(7) . . ?
C37 P6 Pt6 113.4(7) . . ?
Pt4 P6 Pt6 78.00(16) . . ?
O1 C1C Pt3 176(2) . . ?
O2 C2C Pt2 175(2) . . ?
O3 C3C Pt6 175(2) . . ?
O4 C4C Pt5 164(2) . . ?
C110 Fe1 C112 67.5(9) . . ?
C110 Fe1 C119 118.8(9) . . ?
C112 Fe1 C119 167.9(9) . . ?
C110 Fe1 C115 107.0(9) . . ?
C112 Fe1 C115 149.6(9) . . ?
C119 Fe1 C115 41.3(9) . . ?
C110 Fe1 C111 41.2(9) . . ?
C112 Fe1 C111 39.0(8) . . ?
C119 Fe1 C111 152.3(9) . . ?
C115 Fe1 C111 117.0(9) . . ?
C110 Fe1 C114 41.7(8) . . ?
C112 Fe1 C114 67.2(9) . . ?
C119 Fe1 C114 109.9(10) . . ?
C115 Fe1 C114 129.7(9) . . ?
C111 Fe1 C114 68.6(9) . . ?
C110 Fe1 C116 126.4(9) . . ?
C112 Fe1 C116 118.1(10) . . ?
C119 Fe1 C116 67.6(10) . . ?
C115 Fe1 C116 39.5(9) . . ?
C111 Fe1 C116 106.9(10) . . ?
C114 Fe1 C116 166.1(9) . . ?
C110 Fe1 C118 152.0(10) . . ?
C112 Fe1 C118 129.9(10) . . ?
C119 Fe1 C118 40.0(9) . . ?
C115 Fe1 C118 69.1(10) . . ?
C111 Fe1 C118 165.9(10) . . ?
C114 Fe1 C118 118.5(10) . . ?
C116 Fe1 C118 69.1(10) . . ?
C110 Fe1 C113 67.6(8) . . ?
C112 Fe1 C113 39.4(8) . . ?
C119 Fe1 C113 131.1(9) . . ?
C115 Fe1 C113 168.3(9) . . ?
C111 Fe1 C113 66.3(8) . . ?
C114 Fe1 C113 39.5(8) . . ?
C116 Fe1 C113 152.0(9) . . ?
C118 Fe1 C113 110.5(9) . . ?
C110 Fe1 C117 164.9(9) . . ?
C112 Fe1 C117 110.0(10) . . ?
C119 Fe1 C117 66.7(10) . . ?
C115 Fe1 C117 67.1(10) . . ?
C111 Fe1 C117 127.7(10) . . ?
C114 Fe1 C117 152.6(9) . . ?
C116 Fe1 C117 40.4(9) . . ?
C118 Fe1 C117 40.8(10) . . ?
C113 Fe1 C117 120.8(9) . . ?
C218 Fe2 C219 42.6(11) . . ?
C218 Fe2 C210 169.2(10) . . ?
C219 Fe2 C210 127.4(9) . . ?
C218 Fe2 C215 68.3(11) . . ?
C219 Fe2 C215 41.2(10) . . ?
C210 Fe2 C215 106.7(9) . . ?
C218 Fe2 C216 67.0(12) . . ?
C219 Fe2 C216 69.5(11) . . ?
C210 Fe2 C216 115.8(10) . . ?
C215 Fe2 C216 40.4(9) . . ?
C218 Fe2 C217 38.5(11) . . ?
C219 Fe2 C217 67.8(11) . . ?
C210 Fe2 C217 149.4(11) . . ?
C215 Fe2 C217 65.7(10) . . ?
C216 Fe2 C217 38.7(10) . . ?
C218 Fe2 C213 110.9(11) . . ?
C219 Fe2 C213 118.0(10) . . ?
C210 Fe2 C213 68.7(9) . . ?
C215 Fe2 C213 151.6(9) . . ?
C216 Fe2 C213 167.5(9) . . ?
C217 Fe2 C213 132.3(10) . . ?
C218 Fe2 C212 119.2(11) . . ?
C219 Fe2 C212 152.5(10) . . ?
C210 Fe2 C212 68.0(8) . . ?
C215 Fe2 C212 165.6(9) . . ?
C216 Fe2 C212 128.5(10) . . ?
C217 Fe2 C212 111.6(10) . . ?
C213 Fe2 C212 40.6(8) . . ?
C218 Fe2 C214 130.7(12) . . ?
C219 Fe2 C214 106.6(10) . . ?
C210 Fe2 C214 42.1(9) . . ?
C215 Fe2 C214 117.5(9) . . ?
C216 Fe2 C214 150.6(10) . . ?
C217 Fe2 C214 168.3(11) . . ?
C213 Fe2 C214 40.1(8) . . ?
C212 Fe2 C214 68.3(9) . . ?
C218 Fe2 C211 150.3(10) . . ?
C219 Fe2 C211 165.9(9) . . ?
C210 Fe2 C211 40.3(8) . . ?
C215 Fe2 C211 128.1(9) . . ?
C216 Fe2 C211 108.0(10) . . ?
C217 Fe2 C211 119.4(11) . . ?
C213 Fe2 C211 67.3(9) . . ?
C212 Fe2 C211 39.4(8) . . ?
C214 Fe2 C211 68.5(9) . . ?
C102 C101 Pt1 175(2) . . ?
C101 C102 C110 177(2) . . ?
C111 C110 C114 106.0(18) . . ?
C111 C110 C102 129.7(19) . . ?
C114 C110 C102 124.4(19) . . ?
C111 C110 Fe1 69.5(12) . . ?
C114 C110 Fe1 69.7(12) . . ?
C102 C110 Fe1 125.4(15) . . ?
C112 C111 C110 108(2) . . ?
C112 C111 Fe1 70.0(14) . . ?
C110 C111 Fe1 69.4(12) . . ?
C113 C112 C111 111(2) . . ?
C113 C112 Fe1 72.7(13) . . ?
C111 C112 Fe1 71.0(14) . . ?
C112 C113 C114 108.1(19) . . ?
C112 C113 Fe1 67.9(12) . . ?
C114 C113 Fe1 68.8(12) . . ?
C113 C114 C110 107.0(19) . . ?
C113 C114 Fe1 71.7(13) . . ?
C110 C114 Fe1 68.6(12) . . ?
C116 C115 C119 108(2) . . ?
C116 C115 Fe1 71.1(15) . . ?
C119 C115 Fe1 69.7(14) . . ?
C115 C116 C117 108(2) . . ?
C115 C116 Fe1 69.4(15) . . ?
C117 C116 Fe1 70.4(15) . . ?
C116 C117 C118 109(2) . . ?
C116 C117 Fe1 69.3(15) . . ?
C118 C117 Fe1 68.9(15) . . ?
C119 C118 C117 106(2) . . ?
C119 C118 Fe1 69.6(15) . . ?
C117 C118 Fe1 70.3(15) . . ?
C118 C119 C115 109(2) . . ?
C118 C119 Fe1 70.4(15) . . ?
C115 C119 Fe1 69.1(14) . . ?
C202 C201 Pt4 177.8(19) . . ?
C201 C202 C210 174(2) . . ?
C211 C210 C202 127(2) . . ?
C211 C210 C214 107.4(19) . . ?
C202 C210 C214 126.1(18) . . ?
C211 C210 Fe2 72.0(13) . . ?
C202 C210 Fe2 124.9(15) . . ?
C214 C210 Fe2 69.4(12) . . ?
C212 C211 C210 108(2) . . ?
C212 C211 Fe2 69.2(13) . . ?
C210 C211 Fe2 67.7(13) . . ?
C211 C212 C213 109(2) . . ?
C211 C212 Fe2 71.4(13) . . ?
C213 C212 Fe2 69.5(13) . . ?
C214 C213 C212 109(2) . . ?
C214 C213 Fe2 69.6(13) . . ?
C212 C213 Fe2 69.9(13) . . ?
C213 C214 C210 106.8(19) . . ?
C213 C214 Fe2 70.3(13) . . ?
C210 C214 Fe2 68.4(12) . . ?
C216 C215 C219 110(2) . . ?
C216 C215 Fe2 70.6(15) . . ?
C219 C215 Fe2 69.2(14) . . ?
C217 C216 C215 106(3) . . ?
C217 C216 Fe2 70.5(17) . . ?
C215 C216 Fe2 69.0(15) . . ?
C218 C217 C216 112(3) . . ?
C218 C217 Fe2 68.6(19) . . ?
C216 C217 Fe2 70.9(17) . . ?
C217 C218 C219 109(3) . . ?
C217 C218 Fe2 73(2) . . ?
C219 C218 Fe2 69.9(16) . . ?
C215 C219 C218 103(2) . . ?
C215 C219 Fe2 69.6(14) . . ?
C218 C219 Fe2 67.5(16) . . ?
C2 C1 C3 109.5(19) . . ?
C2 C1 C4 113.0(18) . . ?
C3 C1 C4 108.5(17) . . ?
C2 C1 P1 109.4(15) . . ?
C3 C1 P1 111.9(15) . . ?
C4 C1 P1 104.6(14) . . ?
C6 C5 C8 110.1(17) . . ?
C6 C5 C7 110.7(17) . . ?
C8 C5 C7 110.0(17) . . ?
C6 C5 P1 111.1(14) . . ?
C8 C5 P1 104.8(14) . . ?
C7 C5 P1 110.1(14) . . ?
C11 C9 C10 109.9(17) . . ?
C11 C9 C12 107.2(18) . . ?
C10 C9 C12 107.4(18) . . ?
C11 C9 P3 113.3(16) . . ?
C10 C9 P3 112.2(15) . . ?
C12 C9 P3 106.4(14) . . ?
C16 C13 C15 108.4(18) . . ?
C16 C13 C14 107.2(18) . . ?
C15 C13 C14 111.2(18) . . ?
C16 C13 P3 105.3(14) . . ?
C15 C13 P3 111.8(15) . . ?
C14 C13 P3 112.7(16) . . ?
C18 C17 C19 108.7(16) . . ?
C18 C17 C20 107.2(17) . . ?
C19 C17 C20 107.7(16) . . ?
C18 C17 P2 112.2(14) . . ?
C19 C17 P2 116.0(13) . . ?
C20 C17 P2 104.6(13) . . ?
C24 C21 C22 109.2(18) . . ?
C24 C21 C23 111.3(17) . . ?
C22 C21 C23 108.5(18) . . ?
C24 C21 P2 105.5(14) . . ?
C22 C21 P2 110.3(15) . . ?
C23 C21 P2 112.0(14) . . ?
C27 C25 C26 108(2) . . ?
C27 C25 C28 110(2) . . ?
C26 C25 C28 111(2) . . ?
C27 C25 P4 105.0(15) . . ?
C26 C25 P4 111.9(18) . . ?
C28 C25 P4 110.6(16) . . ?
C32 C29 C30 115(2) . . ?
C32 C29 C31 109(2) . . ?
C30 C29 C31 109(2) . . ?
C32 C29 P4 104.0(17) . . ?
C30 C29 P4 111.4(18) . . ?
C31 C29 P4 109.5(17) . . ?
C35 C33 C34 109.9(18) . . ?
C35 C33 C36 107.3(17) . . ?
C34 C33 C36 107.7(17) . . ?
C35 C33 P6 114.3(15) . . ?
C34 C33 P6 112.7(15) . . ?
C36 C33 P6 104.4(14) . . ?
C39 C37 C40 107.2(17) . . ?
C39 C37 C38 107.6(17) . . ?
C40 C37 C38 110.4(17) . . ?
C39 C37 P6 106.5(14) . . ?
C40 C37 P6 111.9(14) . . ?
C38 C37 P6 112.9(14) . . ?
C43 C41 C42 110.7(17) . . ?
C43 C41 C44 109.3(16) . . ?
C42 C41 C44 110.4(17) . . ?
C43 C41 P5 111.0(14) . . ?
C42 C41 P5 105.6(13) . . ?
C44 C41 P5 109.9(14) . . ?
C46 C45 C47 110.4(18) . . ?
C46 C45 C48 108.8(18) . . ?
C47 C45 C48 106.9(18) . . ?
C46 C45 P5 112.3(15) . . ?
C47 C45 P5 105.4(14) . . ?
C48 C45 P5 112.8(14) . . ?

loop_
_geom_bond_atom_site_label_1
_geom_bond_atom_site_label_2
_geom_bond_distance
_geom_bond_site_symmetry_2
_geom_bond_publ_flag
Pt1 C101 1.99(2) . ?
Pt1 P1 2.274(5) . ?
Pt1 P3 2.278(5) . ?
Pt1 Pt3 2.8292(15) . ?
Pt1 Pt2 2.8412(13) . ?
Pt2 C2C 1.85(2) . ?
Pt2 P1 2.276(5) . ?
Pt2 P2 2.308(5) . ?
Pt2 Pt3 3.2804(13) . ?
Pt3 C1C 1.82(3) . ?
Pt3 P3 2.286(5) . ?
Pt3 P2 2.296(5) . ?
Pt4 C201 1.97(2) . ?
Pt4 P6 2.270(5) . ?
Pt4 P4 2.272(5) . ?
Pt4 Pt5 2.8598(15) . ?
Pt4 Pt6 2.8698(13) . ?
Pt5 C4C 1.69(3) . ?
Pt5 P4 2.286(5) . ?
Pt5 P5 2.319(4) . ?
Pt5 Pt6 3.2089(13) . ?
Pt6 C3C 1.85(2) . ?
Pt6 P6 2.290(5) . ?
Pt6 P5 2.310(6) . ?
P1 C1 1.91(2) . ?
P1 C5 1.90(2) . ?
P2 C17 1.857(19) . ?
P2 C21 1.90(2) . ?
P3 C13 1.87(2) . ?
P3 C9 1.88(2) . ?
P4 C25 1.90(2) . ?
P4 C29 1.91(2) . ?
P5 C45 1.87(2) . ?
P5 C41 1.91(2) . ?
P6 C33 1.84(2) . ?
P6 C37 1.86(2) . ?
O1 C1C 1.17(3) . ?
O2 C2C 1.13(2) . ?
O3 C3C 1.17(2) . ?
O4 C4C 1.28(3) . ?
Fe1 C110 2.04(2) . ?
Fe1 C112 2.03(2) . ?
Fe1 C119 2.05(2) . ?
Fe1 C115 2.04(2) . ?
Fe1 C111 2.04(2) . ?
Fe1 C114 2.05(2) . ?
Fe1 C116 2.06(3) . ?
Fe1 C118 2.06(3) . ?
Fe1 C113 2.09(2) . ?
Fe1 C117 2.08(3) . ?
Fe2 C218 1.99(3) . ?
Fe2 C219 2.02(3) . ?
Fe2 C210 2.04(2) . ?
Fe2 C215 2.03(2) . ?
Fe2 C216 2.05(3) . ?
Fe2 C217 2.04(3) . ?
Fe2 C213 2.07(2) . ?
Fe2 C212 2.07(2) . ?
Fe2 C214 2.06(2) . ?
Fe2 C211 2.10(2) . ?
C101 C102 1.17(3) . ?
C102 C110 1.49(3) . ?
C110 C111 1.43(3) . ?
C110 C114 1.46(3) . ?
C111 C112 1.36(3) . ?
C112 C113 1.39(3) . ?
C113 C114 1.40(3) . ?
C115 C116 1.39(3) . ?
C115 C119 1.44(3) . ?
C116 C117 1.43(3) . ?
C117 C118 1.44(3) . ?
C118 C119 1.41(3) . ?
C201 C202 1.20(3) . ?
C202 C210 1.44(3) . ?
C210 C211 1.43(3) . ?
C210 C214 1.47(3) . ?
C211 C212 1.41(3) . ?
C212 C213 1.44(3) . ?
C213 C214 1.41(3) . ?
C215 C216 1.41(3) . ?
C215 C219 1.43(3) . ?
C216 C217 1.36(4) . ?
C217 C218 1.33(4) . ?
C218 C219 1.46(4) . ?
C1 C2 1.52(3) . ?
C1 C3 1.55(3) . ?
C1 C4 1.57(3) . ?
C5 C6 1.53(3) . ?
C5 C8 1.52(3) . ?
C5 C7 1.56(3) . ?
C9 C11 1.49(3) . ?
C9 C10 1.54(3) . ?
C9 C12 1.55(3) . ?
C13 C16 1.53(3) . ?
C13 C15 1.55(3) . ?
C13 C14 1.55(3) . ?
C17 C18 1.47(3) . ?
C17 C19 1.52(2) . ?
C17 C20 1.55(3) . ?
C21 C24 1.50(3) . ?
C21 C22 1.53(3) . ?
C21 C23 1.53(3) . ?
C25 C27 1.49(3) . ?
C25 C26 1.49(3) . ?
C25 C28 1.52(3) . ?
C29 C32 1.48(3) . ?
C29 C30 1.49(4) . ?
C29 C31 1.58(3) . ?
C33 C35 1.54(3) . ?
C33 C34 1.54(3) . ?
C33 C36 1.57(3) . ?
C37 C39 1.53(3) . ?
C37 C40 1.53(3) . ?
C37 C38 1.54(3) . ?
C41 C43 1.50(3) . ?
C41 C42 1.52(3) . ?
C41 C44 1.54(3) . ?
C45 C46 1.48(3) . ?
C45 C47 1.54(3) . ?
C45 C48 1.56(3) . ?

loop_
_geom_torsion_atom_site_label_1
_geom_torsion_atom_site_label_2
_geom_torsion_atom_site_label_3
_geom_torsion_atom_site_label_4
_geom_torsion
_geom_torsion_site_symmetry_1
_geom_torsion_site_symmetry_2
_geom_torsion_site_symmetry_3
_geom_torsion_site_symmetry_4
_geom_torsion_publ_flag
C101 Pt1 Pt2 C2C 3(2) . . . . ?
P1 Pt1 Pt2 C2C 6.4(17) . . . . ?
P3 Pt1 Pt2 C2C -171.6(17) . . . . ?
Pt3 Pt1 Pt2 C2C -175.2(17) . . . . ?
C101 Pt1 Pt2 P1 -3.6(11) . . . . ?
P3 Pt1 Pt2 P1 -178.1(2) . . . . ?
Pt3 Pt1 Pt2 P1 178.43(17) . . . . ?
C101 Pt1 Pt2 P2 179.1(11) . . . . ?
P1 Pt1 Pt2 P2 -177.4(2) . . . . ?
P3 Pt1 Pt2 P2 4.6(2) . . . . ?
Pt3 Pt1 Pt2 P2 1.05(14) . . . . ?
C101 Pt1 Pt2 Pt3 178.0(11) . . . . ?
P1 Pt1 Pt2 Pt3 -178.43(17) . . . . ?
P3 Pt1 Pt2 Pt3 3.51(16) . . . . ?
C101 Pt1 Pt3 C1C 2(2) . . . . ?
P1 Pt1 Pt3 C1C -178(2) . . . . ?
P3 Pt1 Pt3 C1C 4(2) . . . . ?
Pt2 Pt1 Pt3 C1C -180(2) . . . . ?
C101 Pt1 Pt3 P3 -1.8(11) . . . . ?
P1 Pt1 Pt3 P3 177.7(2) . . . . ?
Pt2 Pt1 Pt3 P3 176.23(17) . . . . ?
C101 Pt1 Pt3 P2 -179.1(11) . . . . ?
P1 Pt1 Pt3 P2 0.4(2) . . . . ?
P3 Pt1 Pt3 P2 -177.3(2) . . . . ?
Pt2 Pt1 Pt3 P2 -1.06(14) . . . . ?
C101 Pt1 Pt3 Pt2 -178.0(11) . . . . ?
P1 Pt1 Pt3 Pt2 1.45(16) . . . . ?
P3 Pt1 Pt3 Pt2 -176.23(17) . . . . ?
C2C Pt2 Pt3 C1C -4(2) . . . . ?
P1 Pt2 Pt3 C1C 178.5(15) . . . . ?
P2 Pt2 Pt3 C1C 1.3(15) . . . . ?
Pt1 Pt2 Pt3 C1C 179.8(15) . . . . ?
C2C Pt2 Pt3 P3 173.3(13) . . . . ?
P1 Pt2 Pt3 P3 -4.4(2) . . . . ?
P2 Pt2 Pt3 P3 178.4(2) . . . . ?
Pt1 Pt2 Pt3 P3 -3.07(14) . . . . ?
C2C Pt2 Pt3 P2 -5.1(13) . . . . ?
P1 Pt2 Pt3 P2 177.2(2) . . . . ?
Pt1 Pt2 Pt3 P2 178.5(2) . . . . ?
C2C Pt2 Pt3 Pt1 176.4(13) . . . . ?
P1 Pt2 Pt3 Pt1 -1.28(14) . . . . ?
P2 Pt2 Pt3 Pt1 -178.5(2) . . . . ?
C201 Pt4 Pt5 C4C -2(3) . . . . ?
P6 Pt4 Pt5 C4C -179(2) . . . . ?
P4 Pt4 Pt5 C4C 1(2) . . . . ?
Pt6 Pt4 Pt5 C4C 179(2) . . . . ?
C201 Pt4 Pt5 P4 -2.7(10) . . . . ?
P6 Pt4 Pt5 P4 -179.9(2) . . . . ?
Pt6 Pt4 Pt5 P4 178.07(19) . . . . ?
C201 Pt4 Pt5 P5 -179.1(10) . . . . ?
P6 Pt4 Pt5 P5 3.7(2) . . . . ?
P4 Pt4 Pt5 P5 -176.4(2) . . . . ?
Pt6 Pt4 Pt5 P5 1.66(13) . . . . ?
C201 Pt4 Pt5 Pt6 179.3(10) . . . . ?
P6 Pt4 Pt5 Pt6 2.02(16) . . . . ?
P4 Pt4 Pt5 Pt6 -178.07(18) . . . . ?
C201 Pt4 Pt6 C3C 2(2) . . . . ?
P6 Pt4 Pt6 C3C 3.9(16) . . . . ?
P4 Pt4 Pt6 C3C -176.6(16) . . . . ?
Pt5 Pt4 Pt6 C3C -178.4(16) . . . . ?
C201 Pt4 Pt6 P6 -1.4(12) . . . . ?
P4 Pt4 Pt6 P6 179.5(2) . . . . ?
Pt5 Pt4 Pt6 P6 177.75(17) . . . . ?
C201 Pt4 Pt6 P5 179.2(12) . . . . ?
P6 Pt4 Pt6 P5 -179.4(2) . . . . ?
P4 Pt4 Pt6 P5 0.1(2) . . . . ?
Pt5 Pt4 Pt6 P5 -1.66(13) . . . . ?
C201 Pt4 Pt6 Pt5 -179.1(12) . . . . ?
P6 Pt4 Pt6 Pt5 -177.75(17) . . . . ?
P4 Pt4 Pt6 Pt5 1.73(17) . . . . ?
C4C Pt5 Pt6 C3C -1(2) . . . . ?
P4 Pt5 Pt6 C3C 177.1(13) . . . . ?
P5 Pt5 Pt6 C3C 0.9(13) . . . . ?
Pt4 Pt5 Pt6 C3C 178.7(13) . . . . ?
C4C Pt5 Pt6 P6 178.8(15) . . . . ?
P4 Pt5 Pt6 P6 -3.4(2) . . . . ?
P5 Pt5 Pt6 P6 -179.6(2) . . . . ?
Pt4 Pt5 Pt6 P6 -1.82(14) . . . . ?
C4C Pt5 Pt6 P5 -1.7(15) . . . . ?
P4 Pt5 Pt6 P5 176.2(2) . . . . ?
Pt4 Pt5 Pt6 P5 177.75(17) . . . . ?
C4C Pt5 Pt6 Pt4 -179.4(15) . . . . ?
P4 Pt5 Pt6 Pt4 -1.57(15) . . . . ?
P5 Pt5 Pt6 Pt4 -177.75(17) . . . . ?
C101 Pt1 P1 C1 -73.5(9) . . . . ?
P3 Pt1 P1 C1 123.4(18) . . . . ?
Pt3 Pt1 P1 C1 106.8(7) . . . . ?
Pt2 Pt1 P1 C1 108.6(7) . . . . ?
C101 Pt1 P1 C5 63.3(9) . . . . ?
P3 Pt1 P1 C5 -99.8(18) . . . . ?
Pt3 Pt1 P1 C5 -116.4(7) . . . . ?
Pt2 Pt1 P1 C5 -114.6(7) . . . . ?
C101 Pt1 P1 Pt2 177.9(6) . . . . ?
P3 Pt1 P1 Pt2 14.8(18) . . . . ?
Pt3 Pt1 P1 Pt2 -1.75(19) . . . . ?
C2C Pt2 P1 C1 69.9(10) . . . . ?
P2 Pt2 P1 C1 -107.5(7) . . . . ?
Pt1 Pt2 P1 C1 -112.7(7) . . . . ?
Pt3 Pt2 P1 C1 -111.4(6) . . . . ?
C2C Pt2 P1 C5 -65.6(10) . . . . ?
P2 Pt2 P1 C5 117.0(7) . . . . ?
Pt1 Pt2 P1 C5 111.8(7) . . . . ?
Pt3 Pt2 P1 C5 113.1(7) . . . . ?
C2C Pt2 P1 Pt1 -177.4(7) . . . . ?
P2 Pt2 P1 Pt1 5.2(4) . . . . ?
Pt3 Pt2 P1 Pt1 1.33(14) . . . . ?
C1C Pt3 P2 C17 -66.5(11) . . . . ?
P3 Pt3 P2 C17 109.7(7) . . . . ?
Pt1 Pt3 P2 C17 114.0(7) . . . . ?
Pt2 Pt3 P2 C17 112.8(7) . . . . ?
C1C Pt3 P2 C21 64.8(11) . . . . ?
P3 Pt3 P2 C21 -119.0(8) . . . . ?
Pt1 Pt3 P2 C21 -114.6(7) . . . . ?
Pt2 Pt3 P2 C21 -115.9(7) . . . . ?
C1C Pt3 P2 Pt2 -179.3(8) . . . . ?
P3 Pt3 P2 Pt2 -3.1(5) . . . . ?
Pt1 Pt3 P2 Pt2 1.23(16) . . . . ?
C2C Pt2 P2 C17 60.6(9) . . . . ?
P1 Pt2 P2 C17 -122.0(7) . . . . ?
Pt1 Pt2 P2 C17 -117.9(6) . . . . ?
Pt3 Pt2 P2 C17 -116.6(6) . . . . ?
C2C Pt2 P2 C21 -68.5(10) . . . . ?
P1 Pt2 P2 C21 108.9(7) . . . . ?
Pt1 Pt2 P2 C21 113.1(7) . . . . ?
Pt3 Pt2 P2 C21 114.3(7) . . . . ?
C2C Pt2 P2 Pt3 177.2(7) . . . . ?
P1 Pt2 P2 Pt3 -5.3(5) . . . . ?
Pt1 Pt2 P2 Pt3 -1.23(16) . . . . ?
C101 Pt1 P3 C13 -71.0(10) . . . . ?
P1 Pt1 P3 C13 92.2(19) . . . . ?
Pt3 Pt1 P3 C13 110.1(8) . . . . ?
Pt2 Pt1 P3 C13 105.9(8) . . . . ?
C101 Pt1 P3 C9 67.2(10) . . . . ?
P1 Pt1 P3 C9 -129.7(18) . . . . ?
Pt3 Pt1 P3 C9 -111.8(8) . . . . ?
Pt2 Pt1 P3 C9 -116.0(7) . . . . ?
C101 Pt1 P3 Pt3 179.0(6) . . . . ?
P1 Pt1 P3 Pt3 -17.9(18) . . . . ?
Pt2 Pt1 P3 Pt3 -4.21(19) . . . . ?
C1C Pt3 P3 C13 68.4(11) . . . . ?
P2 Pt3 P3 C13 -107.8(8) . . . . ?
Pt1 Pt3 P3 C13 -113.3(8) . . . . ?
Pt2 Pt3 P3 C13 -110.1(8) . . . . ?
C1C Pt3 P3 C9 -66.0(11) . . . . ?
P2 Pt3 P3 C9 117.9(8) . . . . ?
Pt1 Pt3 P3 C9 112.4(8) . . . . ?
Pt2 Pt3 P3 C9 115.6(8) . . . . ?
C1C Pt3 P3 Pt1 -178.3(8) . . . . ?
P2 Pt3 P3 Pt1 5.5(4) . . . . ?
Pt2 Pt3 P3 Pt1 3.21(15) . . . . ?
C201 Pt4 P4 C25 -71.6(9) . . . . ?
P6 Pt4 P4 C25 110.5(14) . . . . ?
Pt5 Pt4 P4 C25 110.0(7) . . . . ?
Pt6 Pt4 P4 C25 107.9(7) . . . . ?
C201 Pt4 P4 C29 65.9(10) . . . . ?
P6 Pt4 P4 C29 -112.1(14) . . . . ?
Pt5 Pt4 P4 C29 -112.5(8) . . . . ?
Pt6 Pt4 P4 C29 -114.6(8) . . . . ?
C201 Pt4 P4 Pt5 178.4(6) . . . . ?
P6 Pt4 P4 Pt5 0.5(13) . . . . ?
Pt6 Pt4 P4 Pt5 -2.1(2) . . . . ?
C4C Pt5 P4 C25 67.7(11) . . . . ?
P5 Pt5 P4 C25 -105.0(8) . . . . ?
Pt4 Pt5 P4 C25 -112.7(7) . . . . ?
Pt6 Pt5 P4 C25 -111.0(7) . . . . ?
C4C Pt5 P4 C29 -66.9(12) . . . . ?
P5 Pt5 P4 C29 120.4(9) . . . . ?
Pt4 Pt5 P4 C29 112.7(8) . . . . ?
Pt6 Pt5 P4 C29 114.4(8) . . . . ?
C4C Pt5 P4 Pt4 -179.6(9) . . . . ?
P5 Pt5 P4 Pt4 7.7(5) . . . . ?
Pt6 Pt5 P4 Pt4 1.68(16) . . . . ?
C3C Pt6 P5 C45 -63.7(10) . . . . ?
P6 Pt6 P5 C45 116.7(7) . . . . ?
Pt4 Pt6 P5 C45 117.7(7) . . . . ?
Pt5 Pt6 P5 C45 115.8(7) . . . . ?
C3C Pt6 P5 C41 68.1(9) . . . . ?
P6 Pt6 P5 C41 -111.5(7) . . . . ?
Pt4 Pt6 P5 C41 -110.5(6) . . . . ?
Pt5 Pt6 P5 C41 -112.4(7) . . . . ?
C3C Pt6 P5 Pt5 -179.5(7) . . . . ?
P6 Pt6 P5 Pt5 0.9(5) . . . . ?
Pt4 Pt6 P5 Pt5 1.90(15) . . . . ?
C4C Pt5 P5 C45 63.0(11) . . . . ?
P4 Pt5 P5 C45 -124.1(8) . . . . ?
Pt4 Pt5 P5 C45 -118.0(7) . . . . ?
Pt6 Pt5 P5 C45 -116.1(8) . . . . ?
C4C Pt5 P5 C41 -67.6(11) . . . . ?
P4 Pt5 P5 C41 105.3(8) . . . . ?
Pt4 Pt5 P5 C41 111.4(7) . . . . ?
Pt6 Pt5 P5 C41 113.3(7) . . . . ?
C4C Pt5 P5 Pt6 179.0(9) . . . . ?
P4 Pt5 P5 Pt6 -8.0(5) . . . . ?
Pt4 Pt5 P5 Pt6 -1.91(15) . . . . ?
C201 Pt4 P6 C33 66.2(10) . . . . ?
P4 Pt4 P6 C33 -115.9(14) . . . . ?
Pt5 Pt4 P6 C33 -115.5(7) . . . . ?
Pt6 Pt4 P6 C33 -113.1(8) . . . . ?
C201 Pt4 P6 C37 -70.3(9) . . . . ?
P4 Pt4 P6 C37 107.7(14) . . . . ?
Pt5 Pt4 P6 C37 108.1(7) . . . . ?
Pt6 Pt4 P6 C37 110.5(7) . . . . ?
C201 Pt4 P6 Pt6 179.3(6) . . . . ?
P4 Pt4 P6 Pt6 -2.8(13) . . . . ?
Pt5 Pt4 P6 Pt6 -2.40(18) . . . . ?
C3C Pt6 P6 C33 -64.3(10) . . . . ?
P5 Pt6 P6 C33 115.3(8) . . . . ?
Pt4 Pt6 P6 C33 114.0(7) . . . . ?
Pt5 Pt6 P6 C33 116.0(7) . . . . ?
C3C Pt6 P6 C37 69.4(10) . . . . ?
P5 Pt6 P6 C37 -111.0(7) . . . . ?
Pt4 Pt6 P6 C37 -112.3(7) . . . . ?
Pt5 Pt6 P6 C37 -110.3(7) . . . . ?
C3C Pt6 P6 Pt4 -178.3(7) . . . . ?
P5 Pt6 P6 Pt4 1.3(5) . . . . ?
Pt5 Pt6 P6 Pt4 1.94(15) . . . . ?
P3 Pt3 C1C O1 3(32) . . . . ?
P2 Pt3 C1C O1 -179(100) . . . . ?
Pt1 Pt3 C1C O1 -1(34) . . . . ?
Pt2 Pt3 C1C O1 180(100) . . . . ?
P1 Pt2 C2C O2 -53(23) . . . . ?
P2 Pt2 C2C O2 125(23) . . . . ?
Pt1 Pt2 C2C O2 -59(24) . . . . ?
Pt3 Pt2 C2C O2 129(22) . . . . ?
P6 Pt6 C3C O3 -79(25) . . . . ?
P5 Pt6 C3C O3 101(25) . . . . ?
Pt4 Pt6 C3C O3 -82(25) . . . . ?
Pt5 Pt6 C3C O3 101(24) . . . . ?
P4 Pt5 C4C O4 24(8) . . . . ?
P5 Pt5 C4C O4 -159(8) . . . . ?
Pt4 Pt5 C4C O4 23(10) . . . . ?
Pt6 Pt5 C4C O4 -158(7) . . . . ?
P1 Pt1 C101 C102 171(22) . . . . ?
P3 Pt1 C101 C102 -11(22) . . . . ?
Pt3 Pt1 C101 C102 -10(23) . . . . ?
Pt2 Pt1 C101 C102 173(22) . . . . ?
Pt1 C101 C102 C110 107(50) . . . . ?
C101 C102 C110 C111 89(50) . . . . ?
C101 C102 C110 C114 -91(50) . . . . ?
C101 C102 C110 Fe1 -179(100) . . . . ?
C112 Fe1 C110 C111 -36.4(13) . . . . ?
C119 Fe1 C110 C111 155.0(13) . . . . ?
C115 Fe1 C110 C111 111.8(14) . . . . ?
C114 Fe1 C110 C111 -116.9(18) . . . . ?
C116 Fe1 C110 C111 72.8(16) . . . . ?
C118 Fe1 C110 C111 -170.9(19) . . . . ?
C113 Fe1 C110 C111 -79.2(13) . . . . ?
C117 Fe1 C110 C111 47(4) . . . . ?
C112 Fe1 C110 C114 80.5(13) . . . . ?
C119 Fe1 C110 C114 -88.1(14) . . . . ?
C115 Fe1 C110 C114 -131.3(13) . . . . ?
C111 Fe1 C110 C114 116.9(18) . . . . ?
C116 Fe1 C110 C114 -170.4(14) . . . . ?
C118 Fe1 C110 C114 -54(2) . . . . ?
C113 Fe1 C110 C114 37.7(12) . . . . ?
C117 Fe1 C110 C114 164(3) . . . . ?
C112 Fe1 C110 C102 -161(2) . . . . ?
C119 Fe1 C110 C102 30(2) . . . . ?
C115 Fe1 C110 C102 -13(2) . . . . ?
C111 Fe1 C110 C102 -125(2) . . . . ?
C114 Fe1 C110 C102 118(2) . . . . ?
C116 Fe1 C110 C102 -52(2) . . . . ?
C118 Fe1 C110 C102 64(3) . . . . ?
C113 Fe1 C110 C102 156(2) . . . . ?
C117 Fe1 C110 C102 -77(4) . . . . ?
C114 C110 C111 C112 -1(3) . . . . ?
C102 C110 C111 C112 179(2) . . . . ?
Fe1 C110 C111 C112 59.5(17) . . . . ?
C114 C110 C111 Fe1 -60.5(15) . . . . ?
C102 C110 C111 Fe1 120(2) . . . . ?
C110 Fe1 C111 C112 -119(2) . . . . ?
C119 Fe1 C111 C112 -172.1(19) . . . . ?
C115 Fe1 C111 C112 155.4(14) . . . . ?
C114 Fe1 C111 C112 -79.8(15) . . . . ?
C116 Fe1 C111 C112 114.0(15) . . . . ?
C118 Fe1 C111 C112 43(5) . . . . ?
C113 Fe1 C111 C112 -36.9(14) . . . . ?
C117 Fe1 C111 C112 74.6(18) . . . . ?
C112 Fe1 C111 C110 119(2) . . . . ?
C119 Fe1 C111 C110 -53(3) . . . . ?
C115 Fe1 C111 C110 -85.2(15) . . . . ?
C114 Fe1 C111 C110 39.6(12) . . . . ?
C116 Fe1 C111 C110 -126.6(13) . . . . ?
C118 Fe1 C111 C110 162(4) . . . . ?
C113 Fe1 C111 C110 82.4(13) . . . . ?
C117 Fe1 C111 C110 -166.0(13) . . . . ?
C110 C111 C112 C113 3(3) . . . . ?
Fe1 C111 C112 C113 62.2(17) . . . . ?
C110 C111 C112 Fe1 -59.1(16) . . . . ?
C110 Fe1 C112 C113 -81.5(14) . . . . ?
C119 Fe1 C112 C113 42(5) . . . . ?
C115 Fe1 C112 C113 -167.0(17) . . . . ?
C111 Fe1 C112 C113 -120(2) . . . . ?
C114 Fe1 C112 C113 -36.2(13) . . . . ?
C116 Fe1 C112 C113 158.0(13) . . . . ?
C118 Fe1 C112 C113 72.6(17) . . . . ?
C117 Fe1 C112 C113 114.4(14) . . . . ?
C110 Fe1 C112 C111 38.4(14) . . . . ?
C119 Fe1 C112 C111 162(4) . . . . ?
C115 Fe1 C112 C111 -47(3) . . . . ?
C114 Fe1 C112 C111 83.7(15) . . . . ?
C116 Fe1 C112 C111 -82.1(16) . . . . ?
C118 Fe1 C112 C111 -167.5(15) . . . . ?
C113 Fe1 C112 C111 120(2) . . . . ?
C117 Fe1 C112 C111 -125.7(15) . . . . ?
C111 C112 C113 C114 -4(3) . . . . ?
Fe1 C112 C113 C114 57.1(16) . . . . ?
C111 C112 C113 Fe1 -61.2(17) . . . . ?
C110 Fe1 C113 C112 81.4(14) . . . . ?
C119 Fe1 C113 C112 -169.2(14) . . . . ?
C115 Fe1 C113 C112 146(4) . . . . ?
C111 Fe1 C113 C112 36.5(13) . . . . ?
C114 Fe1 C113 C112 121.1(19) . . . . ?
C116 Fe1 C113 C112 -45(2) . . . . ?
C118 Fe1 C113 C112 -128.6(14) . . . . ?
C117 Fe1 C113 C112 -84.5(15) . . . . ?
C110 Fe1 C113 C114 -39.7(13) . . . . ?
C112 Fe1 C113 C114 -121.1(19) . . . . ?
C119 Fe1 C113 C114 69.7(16) . . . . ?
C115 Fe1 C113 C114 25(5) . . . . ?
C111 Fe1 C113 C114 -84.6(14) . . . . ?
C116 Fe1 C113 C114 -165.9(19) . . . . ?
C118 Fe1 C113 C114 110.3(14) . . . . ?
C117 Fe1 C113 C114 154.4(13) . . . . ?
C112 C113 C114 C110 3(3) . . . . ?
Fe1 C113 C114 C110 59.8(15) . . . . ?
C112 C113 C114 Fe1 -56.5(16) . . . . ?
C111 C110 C114 C113 -1(2) . . . . ?
C102 C110 C114 C113 178(2) . . . . ?
Fe1 C110 C114 C113 -61.8(15) . . . . ?
C111 C110 C114 Fe1 60.4(15) . . . . ?
C102 C110 C114 Fe1 -120(2) . . . . ?
C110 Fe1 C114 C113 117.4(18) . . . . ?
C112 Fe1 C114 C113 36.1(12) . . . . ?
C119 Fe1 C114 C113 -131.3(13) . . . . ?
C115 Fe1 C114 C113 -173.7(13) . . . . ?
C111 Fe1 C114 C113 78.3(13) . . . . ?
C116 Fe1 C114 C113 152(4) . . . . ?
C118 Fe1 C114 C113 -88.2(15) . . . . ?
C117 Fe1 C114 C113 -54(3) . . . . ?
C112 Fe1 C114 C110 -81.3(13) . . . . ?
C119 Fe1 C114 C110 111.3(13) . . . . ?
C115 Fe1 C114 C110 68.9(16) . . . . ?
C111 Fe1 C114 C110 -39.1(12) . . . . ?
C116 Fe1 C114 C110 34(5) . . . . ?
C118 Fe1 C114 C110 154.4(13) . . . . ?
C113 Fe1 C114 C110 -117.4(18) . . . . ?
C117 Fe1 C114 C110 -171(2) . . . . ?
C110 Fe1 C115 C116 -127.2(14) . . . . ?
C112 Fe1 C115 C116 -53(2) . . . . ?
C119 Fe1 C115 C116 118(2) . . . . ?
C111 Fe1 C115 C116 -83.9(16) . . . . ?
C114 Fe1 C115 C116 -167.6(14) . . . . ?
C118 Fe1 C115 C116 82.2(16) . . . . ?
C113 Fe1 C115 C116 172(4) . . . . ?
C117 Fe1 C115 C116 38.1(14) . . . . ?
C110 Fe1 C115 C119 114.5(14) . . . . ?
C112 Fe1 C115 C119 -171.1(17) . . . . ?
C111 Fe1 C115 C119 157.8(14) . . . . ?
C114 Fe1 C115 C119 74.1(17) . . . . ?
C116 Fe1 C115 C119 -118(2) . . . . ?
C118 Fe1 C115 C119 -36.2(14) . . . . ?
C113 Fe1 C115 C119 54(5) . . . . ?
C117 Fe1 C115 C119 -80.3(15) . . . . ?
C119 C115 C116 C117 0(3) . . . . ?
Fe1 C115 C116 C117 -60.1(18) . . . . ?
C119 C115 C116 Fe1 60.2(17) . . . . ?
C110 Fe1 C116 C115 71.2(17) . . . . ?
C112 Fe1 C116 C115 152.9(14) . . . . ?
C119 Fe1 C116 C115 -38.9(14) . . . . ?
C111 Fe1 C116 C115 112.2(15) . . . . ?
C114 Fe1 C116 C115 44(5) . . . . ?
C118 Fe1 C116 C115 -82.1(16) . . . . ?
C113 Fe1 C116 C115 -176.7(17) . . . . ?
C117 Fe1 C116 C115 -119(2) . . . . ?
C110 Fe1 C116 C117 -170.1(14) . . . . ?
C112 Fe1 C116 C117 -88.4(17) . . . . ?
C119 Fe1 C116 C117 79.8(16) . . . . ?
C115 Fe1 C116 C117 119(2) . . . . ?
C111 Fe1 C116 C117 -129.0(15) . . . . ?
C114 Fe1 C116 C117 162(4) . . . . ?
C118 Fe1 C116 C117 36.7(15) . . . . ?
C113 Fe1 C116 C117 -58(3) . . . . ?
C115 C116 C117 C118 2(3) . . . . ?
Fe1 C116 C117 C118 -57.5(18) . . . . ?
C115 C116 C117 Fe1 59.5(18) . . . . ?
C110 Fe1 C117 C116 32(4) . . . . ?
C112 Fe1 C117 C116 110.2(16) . . . . ?
C119 Fe1 C117 C116 -82.4(16) . . . . ?
C115 Fe1 C117 C116 -37.3(15) . . . . ?
C111 Fe1 C117 C116 70.0(19) . . . . ?
C114 Fe1 C117 C116 -170.9(19) . . . . ?
C118 Fe1 C117 C116 -121(2) . . . . ?
C113 Fe1 C117 C116 152.4(15) . . . . ?
C110 Fe1 C117 C118 154(3) . . . . ?
C112 Fe1 C117 C118 -128.5(15) . . . . ?
C119 Fe1 C117 C118 39.0(15) . . . . ?
C115 Fe1 C117 C118 84.1(16) . . . . ?
C111 Fe1 C117 C118 -168.7(14) . . . . ?
C114 Fe1 C117 C118 -50(3) . . . . ?
C116 Fe1 C117 C118 121(2) . . . . ?
C113 Fe1 C117 C118 -86.2(17) . . . . ?
C116 C117 C118 C119 -3(3) . . . . ?
Fe1 C117 C118 C119 -61.0(17) . . . . ?
C116 C117 C118 Fe1 57.7(19) . . . . ?
C110 Fe1 C118 C119 -50(3) . . . . ?
C112 Fe1 C118 C119 -170.6(14) . . . . ?
C115 Fe1 C118 C119 37.3(14) . . . . ?
C111 Fe1 C118 C119 156(4) . . . . ?
C114 Fe1 C118 C119 -87.5(16) . . . . ?
C116 Fe1 C118 C119 79.7(16) . . . . ?
C113 Fe1 C118 C119 -130.3(14) . . . . ?
C117 Fe1 C118 C119 116(2) . . . . ?
C110 Fe1 C118 C117 -165.8(18) . . . . ?
C112 Fe1 C118 C117 73.4(18) . . . . ?
C119 Fe1 C118 C117 -116(2) . . . . ?
C115 Fe1 C118 C117 -78.7(16) . . . . ?
C111 Fe1 C118 C117 40(5) . . . . ?
C114 Fe1 C118 C117 156.5(14) . . . . ?
C116 Fe1 C118 C117 -36.3(15) . . . . ?
C113 Fe1 C118 C117 113.7(15) . . . . ?
C117 C118 C119 C115 3(3) . . . . ?
Fe1 C118 C119 C115 -58.1(17) . . . . ?
C117 C118 C119 Fe1 61.5(17) . . . . ?
C116 C115 C119 C118 -2(3) . . . . ?
Fe1 C115 C119 C118 58.9(18) . . . . ?
C116 C115 C119 Fe1 -61.1(18) . . . . ?
C110 Fe1 C119 C118 155.9(14) . . . . ?
C112 Fe1 C119 C118 37(5) . . . . ?
C115 Fe1 C119 C118 -121(2) . . . . ?
C111 Fe1 C119 C118 -167.4(19) . . . . ?
C114 Fe1 C119 C118 110.9(15) . . . . ?
C116 Fe1 C119 C118 -83.7(16) . . . . ?
C113 Fe1 C119 C118 71.5(18) . . . . ?
C117 Fe1 C119 C118 -39.8(15) . . . . ?
C110 Fe1 C119 C115 -83.1(15) . . . . ?
C112 Fe1 C119 C115 158(4) . . . . ?
C111 Fe1 C119 C115 -46(3) . . . . ?
C114 Fe1 C119 C115 -128.1(14) . . . . ?
C116 Fe1 C119 C115 37.3(14) . . . . ?
C118 Fe1 C119 C115 121(2) . . . . ?
C113 Fe1 C119 C115 -167.5(13) . . . . ?
C117 Fe1 C119 C115 81.2(15) . . . . ?
P6 Pt4 C201 C202 -4(51) . . . . ?
P4 Pt4 C201 C202 176(100) . . . . ?
Pt5 Pt4 C201 C202 178(100) . . . . ?
Pt6 Pt4 C201 C202 -3(52) . . . . ?
Pt4 C201 C202 C210 -172(37) . . . . ?
C201 C202 C210 C211 1(22) . . . . ?
C201 C202 C210 C214 180(100) . . . . ?
C201 C202 C210 Fe2 -91(21) . . . . ?
C218 Fe2 C210 C211 170(6) . . . . ?
C219 Fe2 C210 C211 -170.7(14) . . . . ?
C215 Fe2 C210 C211 -130.1(14) . . . . ?
C216 Fe2 C210 C211 -87.6(15) . . . . ?
C217 Fe2 C210 C211 -60(2) . . . . ?
C213 Fe2 C210 C211 79.6(14) . . . . ?
C212 Fe2 C210 C211 35.8(13) . . . . ?
C214 Fe2 C210 C211 117.2(18) . . . . ?
C218 Fe2 C210 C202 -68(6) . . . . ?
C219 Fe2 C210 C202 -48(2) . . . . ?
C215 Fe2 C210 C202 -8(2) . . . . ?
C216 Fe2 C210 C202 35(2) . . . . ?
C217 Fe2 C210 C202 63(3) . . . . ?
C213 Fe2 C210 C202 -158(2) . . . . ?
C212 Fe2 C210 C202 158(2) . . . . ?
C214 Fe2 C210 C202 -120(2) . . . . ?
C211 Fe2 C210 C202 122(2) . . . . ?
C218 Fe2 C210 C214 52(6) . . . . ?
C219 Fe2 C210 C214 72.1(16) . . . . ?
C215 Fe2 C210 C214 112.8(13) . . . . ?
C216 Fe2 C210 C214 155.2(13) . . . . ?
C217 Fe2 C210 C214 -177.0(19) . . . . ?
C213 Fe2 C210 C214 -37.6(12) . . . . ?
C212 Fe2 C210 C214 -81.4(13) . . . . ?
C211 Fe2 C210 C214 -117.2(18) . . . . ?
C202 C210 C211 C212 -178(2) . . . . ?
C214 C210 C211 C212 4(3) . . . . ?
Fe2 C210 C211 C212 -57.2(16) . . . . ?
C202 C210 C211 Fe2 -121(2) . . . . ?
C214 C210 C211 Fe2 60.8(15) . . . . ?
C218 Fe2 C211 C212 -55(3) . . . . ?
C219 Fe2 C211 C212 153(4) . . . . ?
C210 Fe2 C211 C212 121.5(19) . . . . ?
C215 Fe2 C211 C212 -169.8(13) . . . . ?
C216 Fe2 C211 C212 -129.5(14) . . . . ?
C217 Fe2 C211 C212 -88.9(16) . . . . ?
C213 Fe2 C211 C212 38.1(13) . . . . ?
C214 Fe2 C211 C212 81.5(14) . . . . ?
C218 Fe2 C211 C210 -176(2) . . . . ?
C219 Fe2 C211 C210 32(5) . . . . ?
C215 Fe2 C211 C210 68.8(16) . . . . ?
C216 Fe2 C211 C210 109.0(14) . . . . ?
C217 Fe2 C211 C210 149.6(14) . . . . ?
C213 Fe2 C211 C210 -83.4(14) . . . . ?
C212 Fe2 C211 C210 -121.5(19) . . . . ?
C214 Fe2 C211 C210 -39.9(13) . . . . ?
C210 C211 C212 C213 -3(3) . . . . ?
Fe2 C211 C212 C213 -59.8(16) . . . . ?
C210 C211 C212 Fe2 56.3(16) . . . . ?
C218 Fe2 C212 C211 152.4(15) . . . . ?
C219 Fe2 C212 C211 -166.4(19) . . . . ?
C210 Fe2 C212 C211 -36.5(13) . . . . ?
C215 Fe2 C212 C211 34(4) . . . . ?
C216 Fe2 C212 C211 69.7(17) . . . . ?
C217 Fe2 C212 C211 110.4(15) . . . . ?
C213 Fe2 C212 C211 -119.0(19) . . . . ?
C214 Fe2 C212 C211 -82.1(14) . . . . ?
C218 Fe2 C212 C213 -88.6(16) . . . . ?
C219 Fe2 C212 C213 -47(3) . . . . ?
C210 Fe2 C212 C213 82.5(14) . . . . ?
C215 Fe2 C212 C213 153(3) . . . . ?
C216 Fe2 C212 C213 -171.3(14) . . . . ?
C217 Fe2 C212 C213 -130.5(15) . . . . ?
C214 Fe2 C212 C213 36.9(13) . . . . ?
C211 Fe2 C212 C213 119.0(19) . . . . ?
C211 C212 C213 C214 2(3) . . . . ?
Fe2 C212 C213 C214 -59.0(16) . . . . ?
C211 C212 C213 Fe2 61.0(16) . . . . ?
C218 Fe2 C213 C214 -129.0(15) . . . . ?
C219 Fe2 C213 C214 -82.6(16) . . . . ?
C210 Fe2 C213 C214 39.4(13) . . . . ?
C215 Fe2 C213 C214 -46(3) . . . . ?
C216 Fe2 C213 C214 153(4) . . . . ?
C217 Fe2 C213 C214 -167.2(16) . . . . ?
C212 Fe2 C213 C214 120.0(19) . . . . ?
C211 Fe2 C213 C214 83.0(14) . . . . ?
C218 Fe2 C213 C212 111.0(15) . . . . ?
C219 Fe2 C213 C212 157.4(13) . . . . ?
C210 Fe2 C213 C212 -80.6(14) . . . . ?
C215 Fe2 C213 C212 -166.4(18) . . . . ?
C216 Fe2 C213 C212 33(5) . . . . ?
C217 Fe2 C213 C212 72.8(19) . . . . ?
C214 Fe2 C213 C212 -120.0(19) . . . . ?
C211 Fe2 C213 C212 -37.0(13) . . . . ?
C212 C213 C214 C210 0(3) . . . . ?
Fe2 C213 C214 C210 -58.9(15) . . . . ?
C212 C213 C214 Fe2 59.2(16) . . . . ?
C211 C210 C214 C213 -2(2) . . . . ?
C202 C210 C214 C213 179(2) . . . . ?
Fe2 C210 C214 C213 60.1(16) . . . . ?
C211 C210 C214 Fe2 -62.4(15) . . . . ?
C202 C210 C214 Fe2 119(2) . . . . ?
C218 Fe2 C214 C213 73.1(19) . . . . ?
C219 Fe2 C214 C213 114.0(15) . . . . ?
C210 Fe2 C214 C213 -118.2(18) . . . . ?
C215 Fe2 C214 C213 157.2(14) . . . . ?
C216 Fe2 C214 C213 -168.5(19) . . . . ?
C217 Fe2 C214 C213 54(6) . . . . ?
C212 Fe2 C214 C213 -37.4(13) . . . . ?
C211 Fe2 C214 C213 -80.0(14) . . . . ?
C218 Fe2 C214 C210 -168.7(15) . . . . ?
C219 Fe2 C214 C210 -127.9(13) . . . . ?
C215 Fe2 C214 C210 -84.7(14) . . . . ?
C216 Fe2 C214 C210 -50(3) . . . . ?
C217 Fe2 C214 C210 173(5) . . . . ?
C213 Fe2 C214 C210 118.2(18) . . . . ?
C212 Fe2 C214 C210 80.8(13) . . . . ?
C211 Fe2 C214 C210 38.2(12) . . . . ?
C218 Fe2 C215 C216 -79.6(17) . . . . ?
C219 Fe2 C215 C216 -121(2) . . . . ?
C210 Fe2 C215 C216 110.5(16) . . . . ?
C217 Fe2 C215 C216 -37.8(16) . . . . ?
C213 Fe2 C215 C216 -173.6(18) . . . . ?
C212 Fe2 C215 C216 45(4) . . . . ?
C214 Fe2 C215 C216 154.7(15) . . . . ?
C211 Fe2 C215 C216 71.5(18) . . . . ?
C218 Fe2 C215 C219 41.6(15) . . . . ?
C210 Fe2 C215 C219 -128.3(14) . . . . ?
C216 Fe2 C215 C219 121(2) . . . . ?
C217 Fe2 C215 C219 83.5(16) . . . . ?
C213 Fe2 C215 C219 -52(2) . . . . ?
C212 Fe2 C215 C219 166(3) . . . . ?
C214 Fe2 C215 C219 -84.1(16) . . . . ?
C211 Fe2 C215 C219 -167.3(14) . . . . ?
C219 C215 C216 C217 3(3) . . . . ?
Fe2 C215 C216 C217 61(2) . . . . ?
C219 C215 C216 Fe2 -58.2(18) . . . . ?
C218 Fe2 C216 C217 -33.8(18) . . . . ?
C219 Fe2 C216 C217 -79.7(18) . . . . ?
C210 Fe2 C216 C217 157.7(16) . . . . ?
C215 Fe2 C216 C217 -117(2) . . . . ?
C213 Fe2 C216 C217 49(5) . . . . ?
C212 Fe2 C216 C217 76(2) . . . . ?
C214 Fe2 C216 C217 -167(2) . . . . ?
C211 Fe2 C216 C217 114.9(18) . . . . ?
C218 Fe2 C216 C215 83.0(17) . . . . ?
C219 Fe2 C216 C215 37.0(15) . . . . ?
C210 Fe2 C216 C215 -85.6(16) . . . . ?
C217 Fe2 C216 C215 117(2) . . . . ?
C213 Fe2 C216 C215 166(4) . . . . ?
C212 Fe2 C216 C215 -167.1(14) . . . . ?
C214 Fe2 C216 C215 -51(3) . . . . ?
C211 Fe2 C216 C215 -128.3(15) . . . . ?
C215 C216 C217 C218 -4(4) . . . . ?
Fe2 C216 C217 C218 56(2) . . . . ?
C215 C216 C217 Fe2 -60.1(18) . . . . ?
C219 Fe2 C217 C218 -40.1(18) . . . . ?
C210 Fe2 C217 C218 -166.8(19) . . . . ?
C215 Fe2 C217 C218 -85(2) . . . . ?
C216 Fe2 C217 C218 -125(3) . . . . ?
C213 Fe2 C217 C218 68(2) . . . . ?
C212 Fe2 C217 C218 110.2(19) . . . . ?
C214 Fe2 C217 C218 23(6) . . . . ?
C211 Fe2 C217 C218 153.3(18) . . . . ?
C218 Fe2 C217 C216 125(3) . . . . ?
C219 Fe2 C217 C216 84.5(18) . . . . ?
C210 Fe2 C217 C216 -42(3) . . . . ?
C215 Fe2 C217 C216 39.4(16) . . . . ?
C213 Fe2 C217 C216 -167.2(15) . . . . ?
C212 Fe2 C217 C216 -125.2(17) . . . . ?
C214 Fe2 C217 C216 148(5) . . . . ?
C211 Fe2 C217 C216 -82.1(19) . . . . ?
C216 C217 C218 C219 4(4) . . . . ?
Fe2 C217 C218 C219 61(2) . . . . ?
C216 C217 C218 Fe2 -57(2) . . . . ?
C219 Fe2 C218 C217 118(3) . . . . ?
C210 Fe2 C218 C217 142(5) . . . . ?
C215 Fe2 C218 C217 77.8(19) . . . . ?
C216 Fe2 C218 C217 34.0(18) . . . . ?
C213 Fe2 C218 C217 -132.7(18) . . . . ?
C212 Fe2 C218 C217 -89(2) . . . . ?
C214 Fe2 C218 C217 -174.0(16) . . . . ?
C211 Fe2 C218 C217 -52(3) . . . . ?
C210 Fe2 C218 C219 23(7) . . . . ?
C215 Fe2 C218 C219 -40.3(15) . . . . ?
C216 Fe2 C218 C219 -84.2(17) . . . . ?
C217 Fe2 C218 C219 -118(3) . . . . ?
C213 Fe2 C218 C219 109.2(16) . . . . ?
C212 Fe2 C218 C219 153.3(15) . . . . ?
C214 Fe2 C218 C219 68(2) . . . . ?
C211 Fe2 C218 C219 -170.3(18) . . . . ?
C216 C215 C219 C218 -1(3) . . . . ?
Fe2 C215 C219 C218 -59.7(18) . . . . ?
C216 C215 C219 Fe2 59.0(18) . . . . ?
C217 C218 C219 C215 -2(3) . . . . ?
Fe2 C218 C219 C215 61.2(17) . . . . ?
C217 C218 C219 Fe2 -63(2) . . . . ?
C218 Fe2 C219 C215 -114(2) . . . . ?
C210 Fe2 C219 C215 71.1(17) . . . . ?
C216 Fe2 C219 C215 -36.3(14) . . . . ?
C217 Fe2 C219 C215 -77.9(15) . . . . ?
C213 Fe2 C219 C215 154.7(13) . . . . ?
C212 Fe2 C219 C215 -172.4(18) . . . . ?
C214 Fe2 C219 C215 112.9(14) . . . . ?
C211 Fe2 C219 C215 46(5) . . . . ?
C210 Fe2 C219 C218 -174.6(16) . . . . ?
C215 Fe2 C219 C218 114(2) . . . . ?
C216 Fe2 C219 C218 78.0(18) . . . . ?
C217 Fe2 C219 C218 36.3(17) . . . . ?
C213 Fe2 C219 C218 -91.0(18) . . . . ?
C212 Fe2 C219 C218 -58(3) . . . . ?
C214 Fe2 C219 C218 -132.8(17) . . . . ?
C211 Fe2 C219 C218 160(4) . . . . ?
C5 P1 C1 C2 -77.5(17) . . . . ?
Pt1 P1 C1 C2 59.5(17) . . . . ?
Pt2 P1 C1 C2 145.6(14) . . . . ?
C5 P1 C1 C3 44.0(17) . . . . ?
Pt1 P1 C1 C3 -178.9(12) . . . . ?
Pt2 P1 C1 C3 -92.9(15) . . . . ?
C5 P1 C1 C4 161.2(12) . . . . ?
Pt1 P1 C1 C4 -61.7(13) . . . . ?
Pt2 P1 C1 C4 24.3(14) . . . . ?
C1 P1 C5 C6 51.6(16) . . . . ?
Pt1 P1 C5 C6 -85.8(14) . . . . ?
Pt2 P1 C5 C6 -174.0(12) . . . . ?
C1 P1 C5 C8 170.4(12) . . . . ?
Pt1 P1 C5 C8 33.0(14) . . . . ?
Pt2 P1 C5 C8 -55.2(14) . . . . ?
C1 P1 C5 C7 -71.4(16) . . . . ?
Pt1 P1 C5 C7 151.3(12) . . . . ?
Pt2 P1 C5 C7 63.1(15) . . . . ?
C13 P3 C9 C11 -75.3(18) . . . . ?
Pt1 P3 C9 C11 145.5(13) . . . . ?
Pt3 P3 C9 C11 58.9(17) . . . . ?
C13 P3 C9 C10 49.9(18) . . . . ?
Pt1 P3 C9 C10 -89.2(15) . . . . ?
Pt3 P3 C9 C10 -175.9(12) . . . . ?
C13 P3 C9 C12 167.1(14) . . . . ?
Pt1 P3 C9 C12 28.0(16) . . . . ?
Pt3 P3 C9 C12 -58.7(16) . . . . ?
C9 P3 C13 C16 168.1(14) . . . . ?
Pt1 P3 C13 C16 -53.0(16) . . . . ?
Pt3 P3 C13 C16 33.3(16) . . . . ?
C9 P3 C13 C15 50.6(18) . . . . ?
Pt1 P3 C13 C15 -170.5(12) . . . . ?
Pt3 P3 C13 C15 -84.2(15) . . . . ?
C9 P3 C13 C14 -75.4(18) . . . . ?
Pt1 P3 C13 C14 63.4(16) . . . . ?
Pt3 P3 C13 C14 149.8(13) . . . . ?
C21 P2 C17 C18 -51.8(16) . . . . ?
Pt3 P2 C17 C18 78.5(14) . . . . ?
Pt2 P2 C17 C18 179.2(12) . . . . ?
C21 P2 C17 C19 73.9(16) . . . . ?
Pt3 P2 C17 C19 -155.7(12) . . . . ?
Pt2 P2 C17 C19 -55.0(15) . . . . ?
C21 P2 C17 C20 -167.6(12) . . . . ?
Pt3 P2 C17 C20 -37.3(14) . . . . ?
Pt2 P2 C17 C20 63.4(13) . . . . ?
C17 P2 C21 C24 -167.9(13) . . . . ?
Pt3 P2 C21 C24 60.4(14) . . . . ?
Pt2 P2 C21 C24 -40.7(15) . . . . ?
C17 P2 C21 C22 74.3(16) . . . . ?
Pt3 P2 C21 C22 -57.4(15) . . . . ?
Pt2 P2 C21 C22 -158.5(13) . . . . ?
C17 P2 C21 C23 -46.7(17) . . . . ?
Pt3 P2 C21 C23 -178.4(12) . . . . ?
Pt2 P2 C21 C23 80.5(15) . . . . ?
C29 P4 C25 C27 171.8(16) . . . . ?
Pt4 P4 C25 C27 -50.3(17) . . . . ?
Pt5 P4 C25 C27 36.7(17) . . . . ?
C29 P4 C25 C26 -71(2) . . . . ?
Pt4 P4 C25 C26 66.8(18) . . . . ?
Pt5 P4 C25 C26 153.8(16) . . . . ?
C29 P4 C25 C28 53.6(19) . . . . ?
Pt4 P4 C25 C28 -168.4(14) . . . . ?
Pt5 P4 C25 C28 -81.5(16) . . . . ?
C25 P4 C29 C32 171.5(16) . . . . ?
Pt4 P4 C29 C32 33.7(19) . . . . ?
Pt5 P4 C29 C32 -54.4(19) . . . . ?
C25 P4 C29 C30 48(2) . . . . ?
Pt4 P4 C29 C30 -90.2(19) . . . . ?
Pt5 P4 C29 C30 -178.3(16) . . . . ?
C25 P4 C29 C31 -72.3(18) . . . . ?
Pt4 P4 C29 C31 149.8(13) . . . . ?
Pt5 P4 C29 C31 61.7(17) . . . . ?
C37 P6 C33 C35 -60.3(18) . . . . ?
Pt4 P6 C33 C35 162.6(13) . . . . ?
Pt6 P6 C33 C35 73.4(16) . . . . ?
C37 P6 C33 C34 66.2(17) . . . . ?
Pt4 P6 C33 C34 -71.0(16) . . . . ?
Pt6 P6 C33 C34 -160.1(13) . . . . ?
C37 P6 C33 C36 -177.2(12) . . . . ?
Pt4 P6 C33 C36 45.7(14) . . . . ?
Pt6 P6 C33 C36 -43.5(14) . . . . ?
C33 P6 C37 C39 -175.0(13) . . . . ?
Pt4 P6 C37 C39 -37.1(15) . . . . ?
Pt6 P6 C37 C39 50.2(14) . . . . ?
C33 P6 C37 C40 68.2(16) . . . . ?
Pt4 P6 C37 C40 -153.9(12) . . . . ?
Pt6 P6 C37 C40 -66.6(15) . . . . ?
C33 P6 C37 C38 -57.1(16) . . . . ?
Pt4 P6 C37 C38 80.8(15) . . . . ?
Pt6 P6 C37 C38 168.1(12) . . . . ?
C45 P5 C41 C43 -46.0(16) . . . . ?
Pt6 P5 C41 C43 -178.3(11) . . . . ?
Pt5 P5 C41 C43 84.9(13) . . . . ?
C45 P5 C41 C42 -166.0(13) . . . . ?
Pt6 P5 C41 C42 61.7(14) . . . . ?
Pt5 P5 C41 C42 -35.1(14) . . . . ?
C45 P5 C41 C44 75.0(16) . . . . ?
Pt6 P5 C41 C44 -57.3(15) . . . . ?
Pt5 P5 C41 C44 -154.1(12) . . . . ?
C41 P5 C45 C46 -51.4(18) . . . . ?
Pt6 P5 C45 C46 79.8(16) . . . . ?
Pt5 P5 C45 C46 179.0(13) . . . . ?
C41 P5 C45 C47 -171.6(13) . . . . ?
Pt6 P5 C45 C47 -40.4(15) . . . . ?
Pt5 P5 C45 C47 58.8(15) . . . . ?
C41 P5 C45 C48 72.1(16) . . . . ?
Pt6 P5 C45 C48 -156.7(12) . . . . ?
Pt5 P5 C45 C48 -57.5(16) . . . . ?
